data_4347196
loop_
_publ_author_name
'Neudeck, Sven'
'Maji, Somnath'
'L\'opez, Isidoro'
'Dechert, Sebastian'
'Benet-Buchholz, Jordi'
'Llobet, Antoni'
'Meyer, Franc'

_publ_section_title
;
 Establishing the Family of Diruthenium Water Oxidation Catalysts Based on
 the Bis(bipyridyl)pyrazolate Ligand System.
;
_journal_issue 5
_journal_name_full 'Inorganic chemistry'
_journal_page_first 2508
_journal_page_last 2521
_journal_paper_doi 10.1021/acs.inorgchem.5b02869
_journal_volume 55
_journal_year 2016
_chemical_formula_sum 'C45 H38 F12 N10 O2 P2 Ru2'
_chemical_formula_weight 1242.93
_space_group_IT_number 14
_space_group_name_Hall '-P 2yn'
_space_group_name_H-M_alt 'P 1 21/n 1'
_symmetry_cell_setting monoclinic
_symmetry_space_group_name_H-M 'P 1 21/n 1'
_atom_sites_solution_hydrogens geom
_atom_sites_solution_primary direct
_atom_sites_solution_secondary difmap
_audit_creation_method SHELXL-97
_cell_angle_alpha 90.00
_cell_angle_beta 114.872(2)
_cell_angle_gamma 90.00
_cell_formula_units_Z 8
_cell_length_a 23.1051(7)
_cell_length_b 17.5255(5)
_cell_length_c 25.2904(7)
_cell_measurement_reflns_used 9366
_cell_measurement_temperature 100(2)
_cell_measurement_theta_max 33.23
_cell_measurement_theta_min 2.49
_cell_volume 9291.0(5)
_computing_cell_refinement 'Bruker APEX2 v2009.1-0'
_computing_data_collection 'Bruker APEX2 v2009.1-0'
_computing_data_reduction 'Bruker SAINT V7.60A'
_computing_molecular_graphics 'Bruker SHELXTL'
_computing_publication_material 'Bruker SHELXTL'
_computing_structure_refinement 'SHELXS-97 (Sheldrick, 2008)'
_computing_structure_solution 'SHELXS-97 (Sheldrick, 2008)'
_diffrn_ambient_temperature 100(2)
_diffrn_detector_area_resol_mean 512
_diffrn_detector_type '4K CCD area detector APEX II'
_diffrn_measured_fraction_theta_full 0.961
_diffrn_measured_fraction_theta_max 0.961
_diffrn_measurement_device_type 'Kappa 4-axis goniometer bruker-nonius'
_diffrn_measurement_method
;
 Fullsphere data collection, phi and omega scans
;
_diffrn_measurement_specimen_support 'magnetic support whith 10 micron nylon fiber cryoloop'
_diffrn_radiation_monochromator 'Multilayer Montel 200 mirrors'
_diffrn_radiation_type MoK\a
_diffrn_radiation_wavelength 0.71073
_diffrn_reflns_av_R_equivalents 0.0797
_diffrn_reflns_av_sigmaI/netI 0.0882
_diffrn_reflns_limit_h_max 33
_diffrn_reflns_limit_h_min -38
_diffrn_reflns_limit_k_max 28
_diffrn_reflns_limit_k_min -28
_diffrn_reflns_limit_l_max 42
_diffrn_reflns_limit_l_min -42
_diffrn_reflns_number 187392
_diffrn_reflns_theta_full 36.55
_diffrn_reflns_theta_max 36.55
_diffrn_reflns_theta_min 1.00
_diffrn_source 'rotating anode X-ray tube'
_diffrn_source_current 70
_diffrn_source_power 50
_diffrn_source_size '3 mm x 0.3 mm fine focus'
_diffrn_source_type 'Bruker-Nonius FR 591'
_exptl_absorpt_coefficient_mu 0.820
_exptl_absorpt_correction_T_max 1.0
_exptl_absorpt_correction_T_min 0.79
_exptl_absorpt_correction_type empirical
_exptl_absorpt_process_details
; 
 SADABS Version 2008/1 Bruker-Nonius
 Blessing, Acta Cryst. (1995) A51 33-38
;
_exptl_crystal_colour brown
_exptl_crystal_density_diffrn 1.777
_exptl_crystal_density_method 'not measured'
_exptl_crystal_description plate
_exptl_crystal_F_000 4960
_exptl_crystal_size_max 0.35
_exptl_crystal_size_mid 0.20
_exptl_crystal_size_min 0.05
_refine_diff_density_max 4.658
_refine_diff_density_min -2.423
_refine_diff_density_rms 0.207
_refine_ls_extinction_method none
_refine_ls_goodness_of_fit_ref 1.033
_refine_ls_hydrogen_treatment noref
_refine_ls_matrix_type full
_refine_ls_number_parameters 1357
_refine_ls_number_reflns 44007
_refine_ls_number_restraints 27
_refine_ls_restrained_S_all 1.032
_refine_ls_R_factor_all 0.1544
_refine_ls_R_factor_gt 0.0723
_refine_ls_shift/su_max 0.001
_refine_ls_shift/su_mean 0.000
_refine_ls_structure_factor_coef Fsqd
_refine_ls_weighting_details 'calc w=1/[\s^2^(Fo^2^)+(0.0834P)^2^+43.6226P] where P=(Fo^2^+2Fc^2^)/3'
_refine_ls_weighting_scheme calc
_refine_ls_wR_factor_gt 0.1714
_refine_ls_wR_factor_ref 0.2205
_reflns_number_gt 23808
_reflns_number_total 44007
_reflns_threshold_expression >2sigma(I)
_cod_data_source_file ic5b02869_si_002.cif
_cod_data_source_block npyac_0m
_cod_depositor_comments
;
The following automatic conversions were performed:

data name '_diffrn_measurement_specimen_suppport' was replaced with
'_diffrn_measurement_specimen_support' as specified in the
replacement file
'/home/saulius/struct/COD-crude-data/automatic-downloads/DataCite-retrospective/ACS/depositions/lib/lists/replacement-tags.lst'.

Automatic conversion script
Id: cif_correct_tags 6909 2019-04-08 15:41:33Z antanas 

The following automatic conversions were performed:

data item '_symmetry_cell_setting' value 'Monoclinic' was changed to
'monoclinic' in accordance with the
/home/saulius/struct/COD-crude-data/automatic-downloads/DataCite-retrospective/ACS/depositions/lib/dictionaries/cif_core.dic
dictionary named 'cif_core.dic' version 2.4.2 last updated on
2011-04-26.

Automatic conversion script
Id: cif_fix_values 6909 2019-04-08 15:41:33Z antanas 
;
_cod_original_sg_symbol_H-M P2(1)/n
_cod_database_code 4347196

loop_
_symmetry_equiv_pos_as_xyz
'x, y, z'
'-x+1/2, y+1/2, -z+1/2'
'-x, -y, -z'
'x-1/2, -y-1/2, z-1/2'

loop_
_atom_site_label
_atom_site_type_symbol
_atom_site_fract_x
_atom_site_fract_y
_atom_site_fract_z
_atom_site_U_iso_or_equiv
_atom_site_adp_type
_atom_site_occupancy
_atom_site_symmetry_multiplicity
_atom_site_calc_flag
_atom_site_refinement_flags
_atom_site_disorder_assembly
_atom_site_disorder_group
C1A C 0.1597(2) -0.0400(2) 0.1878(2) 0.0263(9) Uani 1 1 d . . .
H1A H 0.1476 -0.0379 0.1470 0.032 Uiso 1 1 calc R . .
C2A C 0.1646(3) -0.1104(3) 0.2138(3) 0.0366(12) Uani 1 1 d . . .
H2A H 0.1559 -0.1558 0.1912 0.044 Uiso 1 1 calc R . .
C3A C 0.1824(3) -0.1140(3) 0.2731(3) 0.0372(12) Uani 1 1 d . . .
H3A H 0.1855 -0.1619 0.2917 0.045 Uiso 1 1 calc R . .
C4A C 0.1956(3) -0.0468(3) 0.3052(2) 0.0327(10) Uani 1 1 d . . .
H4A H 0.2086 -0.0485 0.3462 0.039 Uiso 1 1 calc R . .
C5A C 0.1897(2) 0.0228(2) 0.27700(19) 0.0223(8) Uani 1 1 d . . .
C6A C 0.2010(2) 0.0965(3) 0.30685(18) 0.0216(8) Uani 1 1 d . . .
C7A C 0.2240(2) 0.1097(3) 0.36676(18) 0.0259(9) Uani 1 1 d . . .
H7A H 0.2357 0.0681 0.3933 0.031 Uiso 1 1 calc R . .
C8A C 0.2297(2) 0.1845(3) 0.38720(19) 0.0274(9) Uani 1 1 d . . .
H8A H 0.2444 0.1938 0.4278 0.033 Uiso 1 1 calc R . .
C9A C 0.2141(2) 0.2459(3) 0.34841(18) 0.0237(8) Uani 1 1 d . . .
H9A H 0.2179 0.2969 0.3621 0.028 Uiso 1 1 calc R . .
C10A C 0.1928(2) 0.2305(2) 0.28918(17) 0.0198(7) Uani 1 1 d . . .
C11A C 0.17599(19) 0.2852(2) 0.24161(17) 0.0184(7) Uani 1 1 d . . .
C12A C 0.1698(2) 0.3640(2) 0.23536(18) 0.0206(7) Uani 1 1 d . . .
H12A H 0.1777 0.4012 0.2649 0.025 Uiso 1 1 calc R . .
C13A C 0.1493(2) 0.3759(2) 0.17573(17) 0.0179(7) Uani 1 1 d . . .
C14A C 0.1309(2) 0.4418(2) 0.13697(18) 0.0212(7) Uani 1 1 d . . .
C15A C 0.1351(2) 0.5182(2) 0.1523(2) 0.0244(8) Uani 1 1 d . . .
H15A H 0.1508 0.5330 0.1920 0.029 Uiso 1 1 calc R . .
C16A C 0.1158(2) 0.5731(3) 0.1081(2) 0.0289(9) Uani 1 1 d . . .
H16A H 0.1173 0.6257 0.1176 0.035 Uiso 1 1 calc R . .
C17A C 0.0944(2) 0.5505(2) 0.0499(2) 0.0260(9) Uani 1 1 d . . .
H17A H 0.0823 0.5875 0.0197 0.031 Uiso 1 1 calc R . .
C18A C 0.0909(2) 0.4741(2) 0.0368(2) 0.0229(8) Uani 1 1 d . . .
C19A C 0.0697(2) 0.4395(3) -0.0218(2) 0.0251(8) Uani 1 1 d . . .
C20A C 0.0508(2) 0.4828(3) -0.0723(2) 0.0290(10) Uani 1 1 d . . .
H20A H 0.0510 0.5370 -0.0706 0.035 Uiso 1 1 calc R . .
C21A C 0.0314(3) 0.4452(4) -0.1256(2) 0.0409(13) Uani 1 1 d . . .
H21A H 0.0185 0.4735 -0.1608 0.049 Uiso 1 1 calc R . .
C22A C 0.0313(3) 0.3663(4) -0.1267(2) 0.0359(12) Uani 1 1 d . . .
H22A H 0.0176 0.3399 -0.1627 0.043 Uiso 1 1 calc R . .
C23A C 0.0512(2) 0.3256(3) -0.07467(19) 0.0283(9) Uani 1 1 d . . .
H23A H 0.0508 0.2714 -0.0759 0.034 Uiso 1 1 calc R . .
C24A C 0.2763(2) 0.0785(2) 0.17487(17) 0.0202(7) Uani 1 1 d . . .
H24A H 0.2455 0.0451 0.1482 0.024 Uiso 1 1 calc R . .
C25A C 0.3396(2) 0.0688(2) 0.18553(19) 0.0224(8) Uani 1 1 d . . .
H25A H 0.3520 0.0291 0.1669 0.027 Uiso 1 1 calc R . .
C26A C 0.3847(2) 0.1183(3) 0.22406(19) 0.0227(8) Uani 1 1 d . . .
H26A H 0.4286 0.1129 0.2323 0.027 Uiso 1 1 calc R . .
C27A C 0.3645(2) 0.1756(2) 0.25022(19) 0.0222(8) Uani 1 1 d . . .
H27A H 0.3943 0.2105 0.2764 0.027 Uiso 1 1 calc R . .
C28A C 0.3004(2) 0.1811(2) 0.23764(18) 0.0202(7) Uani 1 1 d . . .
H28A H 0.2870 0.2203 0.2559 0.024 Uiso 1 1 calc R . .
C29A C 0.2225(2) 0.3776(3) 0.0451(2) 0.0274(9) Uani 1 1 d . . .
H29A H 0.1946 0.4188 0.0266 0.033 Uiso 1 1 calc R . .
C30A C 0.2845(2) 0.3798(3) 0.0498(2) 0.0362(12) Uani 1 1 d . . .
H30A H 0.2988 0.4220 0.0349 0.043 Uiso 1 1 calc R . .
C31A C 0.3251(3) 0.3197(4) 0.0764(3) 0.0490(16) Uani 1 1 d . . .
H31A H 0.3679 0.3203 0.0806 0.059 Uiso 1 1 calc R . .
C32A C 0.3021(3) 0.2584(4) 0.0969(3) 0.0422(14) Uani 1 1 d . . .
H32A H 0.3288 0.2160 0.1146 0.051 Uiso 1 1 calc R . .
C33A C 0.2397(2) 0.2602(3) 0.0910(2) 0.0299(10) Uani 1 1 d . . .
H33A H 0.2242 0.2185 0.1053 0.036 Uiso 1 1 calc R . .
C34A C 0.0273(3) 0.0800(3) 0.1355(2) 0.0373(11) Uani 1 1 d . . .
H34A H 0.0446 0.0478 0.1154 0.045 Uiso 1 1 calc R . .
C35A C -0.0363(3) 0.0703(4) 0.1257(3) 0.0488(15) Uani 1 1 d . . .
H35A H -0.0614 0.0317 0.0999 0.059 Uiso 1 1 calc R . .
C36A C -0.0618(3) 0.1161(4) 0.1532(3) 0.0486(15) Uani 1 1 d . . .
H36A H -0.1051 0.1102 0.1469 0.058 Uiso 1 1 calc R . .
C37A C -0.0238(3) 0.1725(4) 0.1910(3) 0.0468(15) Uani 1 1 d . . .
H37A H -0.0406 0.2053 0.2110 0.056 Uiso 1 1 calc R . .
C38A C 0.0392(2) 0.1794(3) 0.1986(2) 0.0332(10) Uani 1 1 d . . .
H38A H 0.0651 0.2183 0.2234 0.040 Uiso 1 1 calc R . .
C39A C -0.0065(2) 0.3197(3) 0.0897(2) 0.0250(8) Uani 1 1 d . . .
H39A H 0.0218 0.3485 0.1221 0.030 Uiso 1 1 calc R . .
C40A C -0.0680(2) 0.3059(3) 0.0844(3) 0.0338(11) Uani 1 1 d . . .
H40A H -0.0815 0.3257 0.1124 0.041 Uiso 1 1 calc R . .
C41A C -0.1090(3) 0.2634(3) 0.0381(3) 0.0392(12) Uani 1 1 d . . .
H41A H -0.1513 0.2537 0.0334 0.047 Uiso 1 1 calc R . .
C42A C -0.0878(3) 0.2352(3) -0.0012(3) 0.0371(11) Uani 1 1 d . . .
H42A H -0.1150 0.2046 -0.0330 0.044 Uiso 1 1 calc R . .
C43A C -0.0265(2) 0.2518(3) 0.0059(2) 0.0275(9) Uani 1 1 d . . .
H43A H -0.0126 0.2330 -0.0221 0.033 Uiso 1 1 calc R . .
C44A C 0.1090(2) 0.1305(2) 0.04687(18) 0.0212(7) Uani 1 1 d . . .
C45A C 0.0840(3) 0.0707(3) -0.0009(2) 0.0330(10) Uani 1 1 d . . .
H45A H 0.1121 0.0260 0.0105 0.049 Uiso 1 1 calc R . .
H45B H 0.0829 0.0920 -0.0372 0.049 Uiso 1 1 calc R . .
H45C H 0.0408 0.0555 -0.0070 0.049 Uiso 1 1 calc R . .
N1A N 0.17122(17) 0.0262(2) 0.21809(16) 0.0216(7) Uani 1 1 d . . .
N2A N 0.18715(17) 0.1569(2) 0.27000(14) 0.0189(6) Uani 1 1 d . . .
N3A N 0.15908(17) 0.2525(2) 0.18734(14) 0.0200(6) Uani 1 1 d . . .
N4A N 0.14285(16) 0.30651(19) 0.14775(14) 0.0175(6) Uani 1 1 d . . .
N5A N 0.10890(17) 0.4205(2) 0.08018(15) 0.0205(6) Uani 1 1 d . . .
N6A N 0.07118(18) 0.3611(2) -0.02267(15) 0.0224(7) Uani 1 1 d . . .
N7A N 0.25627(16) 0.13354(19) 0.20078(14) 0.0168(6) Uani 1 1 d . . .
N8A N 0.20062(17) 0.3189(2) 0.06596(15) 0.0218(7) Uani 1 1 d . . .
N9A N 0.06453(18) 0.1323(2) 0.17161(17) 0.0244(7) Uani 1 1 d . . .
N10A N 0.01463(18) 0.2937(2) 0.05092(16) 0.0218(7) Uani 1 1 d . . .
O1A O 0.13266(15) 0.10544(17) 0.09835(13) 0.0229(6) Uani 1 1 d . . .
O2A O 0.10386(16) 0.19945(19) 0.02956(14) 0.0267(7) Uani 1 1 d . . .
Ru1A Ru 0.160832(15) 0.136733(18) 0.187294(13) 0.01663(6) Uani 1 1 d . . .
Ru2A Ru 0.107418(16) 0.312836(19) 0.059510(13) 0.01783(7) Uani 1 1 d . . .
C1B C 0.6655(2) 0.4383(3) 0.1923(2) 0.0304(10) Uani 1 1 d . . .
H1B H 0.6519 0.4390 0.1512 0.036 Uiso 1 1 calc R . .
C2B C 0.6762(3) 0.3681(3) 0.2209(3) 0.0360(11) Uani 1 1 d . . .
H2B H 0.6698 0.3219 0.1995 0.043 Uiso 1 1 calc R . .
C3B C 0.6960(3) 0.3664(3) 0.2803(3) 0.0380(12) Uani 1 1 d . . .
H3B H 0.7025 0.3189 0.3002 0.046 Uiso 1 1 calc R . .
C4B C 0.7063(2) 0.4340(3) 0.3108(2) 0.0320(10) Uani 1 1 d . . .
H4B H 0.7208 0.4335 0.3520 0.038 Uiso 1 1 calc R . .
C5B C 0.6950(2) 0.5039(3) 0.2804(2) 0.0273(9) Uani 1 1 d . . .
C6B C 0.7020(2) 0.5786(3) 0.30810(18) 0.0256(9) Uani 1 1 d . . .
C7B C 0.7260(2) 0.5935(3) 0.36742(19) 0.0291(9) Uani 1 1 d . . .
H7B H 0.7410 0.5531 0.3949 0.035 Uiso 1 1 calc R . .
C8B C 0.7276(2) 0.6691(3) 0.3860(2) 0.0315(10) Uani 1 1 d . . .
H8B H 0.7430 0.6799 0.4264 0.038 Uiso 1 1 calc R . .
C9B C 0.7069(2) 0.7288(3) 0.34575(19) 0.0289(9) Uani 1 1 d . . .
H9B H 0.7079 0.7801 0.3583 0.035 Uiso 1 1 calc R . .
C10B C 0.6845(2) 0.7112(3) 0.28658(18) 0.0240(8) Uani 1 1 d . . .
C11B C 0.6647(2) 0.7634(3) 0.23780(17) 0.0250(9) Uani 1 1 d . . .
C12B C 0.6599(2) 0.8420(3) 0.23099(17) 0.0242(8) Uani 1 1 d . . .
H12B H 0.6686 0.8795 0.2605 0.029 Uiso 1 1 calc R . .
C13B C 0.6395(2) 0.8537(3) 0.17136(18) 0.0247(9) Uani 1 1 d . . .
C14B C 0.6242(2) 0.9193(3) 0.13260(18) 0.0222(8) Uani 1 1 d . . .
C15B C 0.6288(2) 0.9969(3) 0.1472(2) 0.0269(9) Uani 1 1 d . . .
H15B H 0.6427 1.0125 0.1866 0.032 Uiso 1 1 calc R . .
C16B C 0.6128(2) 1.0505(3) 0.1031(2) 0.0319(10) Uani 1 1 d . . .
H16B H 0.6164 1.1033 0.1126 0.038 Uiso 1 1 calc R . .
C17B C 0.5916(2) 1.0283(3) 0.0453(2) 0.0289(9) Uani 1 1 d . . .
H17B H 0.5809 1.0655 0.0153 0.035 Uiso 1 1 calc R . .
C18B C 0.5861(2) 0.9507(3) 0.03178(18) 0.0244(8) Uani 1 1 d . . .
C19B C 0.5656(2) 0.9150(3) -0.02595(19) 0.0253(8) Uani 1 1 d . . .
C20B C 0.5480(2) 0.9576(3) -0.0773(2) 0.0313(10) Uani 1 1 d . . .
H20B H 0.5489 1.0118 -0.0762 0.038 Uiso 1 1 calc R . .
C21B C 0.5293(3) 0.9189(3) -0.1301(2) 0.0378(12) Uani 1 1 d . . .
H21B H 0.5174 0.9463 -0.1655 0.045 Uiso 1 1 calc R . .
C22B C 0.5283(3) 0.8391(3) -0.1302(2) 0.0322(10) Uani 1 1 d . . .
H22B H 0.5154 0.8114 -0.1656 0.039 Uiso 1 1 calc R . .
C23B C 0.5465(2) 0.8013(3) -0.07756(19) 0.0279(9) Uani 1 1 d . . .
H23B H 0.5455 0.7471 -0.0778 0.033 Uiso 1 1 calc R . .
C24B C 0.7741(2) 0.5619(3) 0.17593(18) 0.0230(8) Uani 1 1 d . . .
H24B H 0.7447 0.5267 0.1497 0.028 Uiso 1 1 calc R . .
C25B C 0.8380(2) 0.5553(3) 0.18739(19) 0.0242(8) Uani 1 1 d . . .
H25B H 0.8520 0.5159 0.1697 0.029 Uiso 1 1 calc R . .
C26B C 0.8816(2) 0.6071(3) 0.2250(2) 0.0256(8) Uani 1 1 d . . .
H26B H 0.9258 0.6035 0.2339 0.031 Uiso 1 1 calc R . .
C27B C 0.8586(2) 0.6644(3) 0.2492(2) 0.0273(9) Uani 1 1 d . . .
H27B H 0.8869 0.7015 0.2743 0.033 Uiso 1 1 calc R . .
C28B C 0.7942(2) 0.6668(2) 0.23625(19) 0.0226(8) Uani 1 1 d . . .
H28B H 0.7792 0.7059 0.2533 0.027 Uiso 1 1 calc R . .
C29B C 0.7280(2) 0.7290(3) 0.0834(2) 0.0336(11) Uani 1 1 d . . .
H29B H 0.7121 0.6880 0.0981 0.040 Uiso 1 1 calc R . .
C30B C 0.7887(3) 0.7232(4) 0.0854(3) 0.0465(16) Uani 1 1 d . . .
H30B H 0.8139 0.6792 0.1015 0.056 Uiso 1 1 calc R . .
C31B C 0.8121(3) 0.7820(4) 0.0637(3) 0.0521(18) Uani 1 1 d . . .
H31B H 0.8532 0.7785 0.0638 0.063 Uiso 1 1 calc R . .
C32B C 0.7746(3) 0.8460(4) 0.0420(3) 0.0434(14) Uani 1 1 d . . .
H32B H 0.7898 0.8881 0.0279 0.052 Uiso 1 1 calc R . .
C33B C 0.7147(2) 0.8475(3) 0.0413(2) 0.0305(10) Uani 1 1 d . . .
H33B H 0.6887 0.8912 0.0257 0.037 Uiso 1 1 calc R . .
C34B C 0.5140(3) 0.6246(4) 0.1236(3) 0.0306(12) Uani 0.799(2) 1 d PD A 1
H34B H 0.5255 0.6572 0.0995 0.037 Uiso 0.799(2) 1 calc PR A 1
C35B C 0.4496(3) 0.6089(4) 0.1067(3) 0.0361(14) Uani 0.799(2) 1 d PD A 1
H35B H 0.4186 0.6301 0.0716 0.043 Uiso 0.799(2) 1 calc PR A 1
C36B C 0.4311(3) 0.5635(5) 0.1400(3) 0.0381(15) Uani 0.799(2) 1 d PD A 1
H36B H 0.3872 0.5534 0.1293 0.046 Uiso 0.799(2) 1 calc PR A 1
C37B C 0.4771(3) 0.5323(5) 0.1896(3) 0.0432(17) Uani 0.799(2) 1 d PD A 1
H37B H 0.4655 0.4998 0.2136 0.052 Uiso 0.799(2) 1 calc PR A 1
C38B C 0.5406(3) 0.5489(4) 0.2042(3) 0.0359(14) Uani 0.799(2) 1 d PD A 1
H38B H 0.5723 0.5264 0.2383 0.043 Uiso 0.799(2) 1 calc PR A 1
N9B N 0.5596(2) 0.5968(4) 0.1710(3) 0.0204(11) Uani 0.799(2) 1 d PD A 1
C34' C 0.5334(8) 0.6734(10) 0.1853(10) 0.0306(12) Uani 0.201(2) 1 d PD A 2
H34' H 0.5574 0.7147 0.2085 0.037 Uiso 0.201(2) 1 calc PR A 2
C35' C 0.4687(8) 0.6694(11) 0.1722(11) 0.0361(14) Uani 0.201(2) 1 d PD A 2
H35' H 0.4487 0.7098 0.1833 0.043 Uiso 0.201(2) 1 calc PR A 2
C36' C 0.4343(7) 0.6082(13) 0.1435(12) 0.0381(15) Uani 0.201(2) 1 d PD A 2
H36' H 0.3895 0.6061 0.1323 0.046 Uiso 0.201(2) 1 calc PR A 2
C37' C 0.4652(9) 0.5489(11) 0.1309(12) 0.0432(17) Uani 0.201(2) 1 d PD A 2
H37' H 0.4434 0.5026 0.1150 0.052 Uiso 0.201(2) 1 calc PR A 2
C38' C 0.5288(8) 0.5576(11) 0.1417(10) 0.0359(14) Uani 0.201(2) 1 d PD A 2
H38' H 0.5496 0.5175 0.1312 0.043 Uiso 0.201(2) 1 calc PR A 2
N9' N 0.5630(7) 0.6226(11) 0.1673(13) 0.034(7) Uani 0.201(2) 1 d PD A 2
C39B C 0.4823(2) 0.8175(3) 0.08027(19) 0.0233(8) Uani 1 1 d . . .
H39B H 0.5122 0.8438 0.1133 0.028 Uiso 1 1 calc R . .
C40B C 0.4185(2) 0.8161(3) 0.0713(2) 0.0287(9) Uani 1 1 d . . .
H40B H 0.4053 0.8414 0.0977 0.034 Uiso 1 1 calc R . .
C41B C 0.3743(3) 0.7773(3) 0.0234(2) 0.0349(11) Uani 1 1 d . . .
H41B H 0.3307 0.7751 0.0166 0.042 Uiso 1 1 calc R . .
C42B C 0.3955(3) 0.7422(3) -0.0140(3) 0.0389(12) Uani 1 1 d . . .
H42B H 0.3664 0.7161 -0.0476 0.047 Uiso 1 1 calc R . .
C43B C 0.4599(2) 0.7456(3) -0.0019(2) 0.0314(10) Uani 1 1 d . . .
H43B H 0.4741 0.7202 -0.0275 0.038 Uiso 1 1 calc R . .
C44B C 0.6022(2) 0.6059(3) 0.04605(18) 0.0253(9) Uani 1 1 d . . .
C45B C 0.5829(3) 0.5446(3) -0.0002(2) 0.0305(10) Uani 1 1 d . . .
H45D H 0.5698 0.5683 -0.0386 0.046 Uiso 1 1 calc R . .
H45E H 0.5473 0.5152 0.0007 0.046 Uiso 1 1 calc R . .
H45F H 0.6192 0.5105 0.0073 0.046 Uiso 1 1 calc R . .
N1B N 0.67391(18) 0.5051(2) 0.22084(16) 0.0252(7) Uani 1 1 d . A .
N2B N 0.68242(17) 0.6373(2) 0.26907(15) 0.0218(7) Uani 1 1 d . A .
N3B N 0.64824(18) 0.7284(2) 0.18391(14) 0.0228(7) Uani 1 1 d . A .
N4B N 0.63227(18) 0.7840(2) 0.14376(15) 0.0227(7) Uani 1 1 d . . .
N5B N 0.60291(17) 0.8976(2) 0.07517(15) 0.0196(6) Uani 1 1 d . . .
N6B N 0.56538(18) 0.8374(2) -0.02618(15) 0.0231(7) Uani 1 1 d . . .
N7B N 0.75184(17) 0.6161(2) 0.20049(14) 0.0192(6) Uani 1 1 d . A .
N8B N 0.69118(19) 0.7902(2) 0.06168(15) 0.0260(8) Uani 1 1 d . . .
N10B N 0.50310(17) 0.7831(2) 0.04422(15) 0.0206(6) Uani 1 1 d . . .
O1B O 0.62922(16) 0.58277(19) 0.09817(13) 0.0260(6) Uani 1 1 d . A .
O2B O 0.58976(17) 0.6736(2) 0.02761(13) 0.0294(7) Uani 1 1 d . . .
Ru1B Ru 0.598181(17) 0.78997(2) 0.055714(14) 0.02070(7) Uani 1 1 d . . .
Ru2B Ru 0.656177(16) 0.61400(2) 0.187016(14) 0.02115(7) Uani 1 1 d . . .
F1D F 0.75321(15) 0.32621(17) 0.03181(13) 0.0333(6) Uani 1 1 d . . .
F2D F 0.76053(16) 0.50681(17) 0.05459(12) 0.0362(7) Uani 1 1 d . . .
F3D F 0.81903(16) 0.40440(18) 0.10320(12) 0.0376(7) Uani 1 1 d . . .
F4D F 0.80089(15) 0.42597(19) 0.00860(13) 0.0369(7) Uani 1 1 d . . .
F5D F 0.69528(15) 0.42824(19) -0.01652(12) 0.0367(7) Uani 1 1 d . . .
F6D F 0.71226(17) 0.4074(2) 0.07729(14) 0.0409(8) Uani 1 1 d . . .
P1D P 0.75698(6) 0.41647(7) 0.04326(5) 0.0246(2) Uani 1 1 d . . .
F1E F 0.24106(15) 0.84182(17) 0.02564(13) 0.0346(7) Uani 1 1 d . . .
F2E F 0.2467(2) 1.02150(18) 0.05009(14) 0.0507(10) Uani 1 1 d . . .
F3E F 0.29238(17) 0.9415(2) 0.00767(14) 0.0414(8) Uani 1 1 d . . .
F4E F 0.30266(18) 0.91856(18) 0.09940(13) 0.0447(9) Uani 1 1 d . . .
F5E F 0.18514(17) 0.9442(2) -0.02425(14) 0.0460(8) Uani 1 1 d . . .
F6E F 0.1956(2) 0.9212(2) 0.06781(16) 0.0511(9) Uani 1 1 d . . .
P1E P 0.24364(7) 0.93171(7) 0.03760(5) 0.0304(3) Uani 1 1 d . . .
F1F F 0.5189(3) 0.9220(3) 0.18892(18) 0.0718(14) Uani 1 1 d . A .
F6F F 0.4750(3) 0.8839(3) 0.2886(2) 0.0851(16) Uani 1 1 d . A .
F2F F 0.4940(3) 0.9919(3) 0.25084(19) 0.0596(16) Uani 0.799(2) 1 d P A 1
F3F F 0.5005(4) 0.8166(3) 0.2218(3) 0.0707(18) Uani 0.799(2) 1 d P A 1
F4F F 0.5661(2) 0.9000(4) 0.2865(2) 0.0536(13) Uani 0.799(2) 1 d P A 1
F5F F 0.4253(2) 0.9106(4) 0.1894(2) 0.0709(18) Uani 0.799(2) 1 d P A 1
F2F' F 0.4480(9) 0.9605(10) 0.2342(9) 0.043(4) Uani 0.201(2) 1 d P A 2
F3F' F 0.5507(10) 0.9539(12) 0.2660(8) 0.048(5) Uani 0.201(2) 1 d P A 2
F4F' F 0.5465(13) 0.8267(16) 0.2648(13) 0.085(8) Uani 0.201(2) 1 d P A 2
F5F' F 0.4366(11) 0.8361(13) 0.2178(12) 0.072(8) Uani 0.201(2) 1 d P A 2
P1F P 0.49610(5) 0.90047(6) 0.23928(5) 0.0310(3) Uani 1 1 d . . .
F1G F 0.50060(5) 0.23532(6) 0.25509(5) 0.0691(14) Uani 0.799(2) 1 d PRD A 1
F2G F 0.53880(5) 0.32962(6) 0.22149(5) 0.0677(16) Uani 0.799(2) 1 d PRD A 1
F3G F 0.49090(5) 0.31182(6) 0.32209(5) 0.0745(17) Uani 0.799(2) 1 d PRD A 1
F4G F 0.58700(5) 0.29272(6) 0.31679(5) 0.0829(19) Uani 0.799(2) 1 d PRD A 1
F5G F 0.44940(5) 0.34972(6) 0.23059(5) 0.105(3) Uani 0.799(2) 1 d PRD A 1
F6G F 0.54050(5) 0.40802(6) 0.29289(5) 0.107(3) Uani 0.799(2) 1 d PRD A 1
P1G P 0.51641(5) 0.32382(6) 0.27297(5) 0.0387(4) Uani 0.799(2) 1 d PR A 1
F1G' F 0.50642(5) 0.24136(6) 0.25432(5) 0.0691(14) Uani 0.201(2) 1 d PRD A 2
F2G' F 0.51181(5) 0.32471(6) 0.18973(5) 0.0677(16) Uani 0.201(2) 1 d PRD A 2
F3G' F 0.47784(5) 0.33421(6) 0.29925(5) 0.0745(17) Uani 0.201(2) 1 d PRD A 2
F4G' F 0.57128(5) 0.33905(6) 0.28762(5) 0.0829(19) Uani 0.201(2) 1 d PRD A 2
F5G' F 0.42481(5) 0.32104(6) 0.20431(5) 0.105(3) Uani 0.201(2) 1 d PRD A 2
F6G' F 0.49282(5) 0.42218(6) 0.23819(5) 0.107(3) Uani 0.201(2) 1 d PRD A 2
P1G' P 0.49383(5) 0.33497(6) 0.24005(5) 0.0387(4) Uani 0.201(2) 1 d PR A 2

loop_
_atom_site_aniso_label
_atom_site_aniso_U_11
_atom_site_aniso_U_22
_atom_site_aniso_U_33
_atom_site_aniso_U_23
_atom_site_aniso_U_13
_atom_site_aniso_U_12
C1A 0.028(2) 0.0160(18) 0.036(2) -0.0011(16) 0.0143(18) -0.0030(16)
C2A 0.040(3) 0.018(2) 0.052(3) -0.001(2) 0.019(2) -0.005(2)
C3A 0.043(3) 0.020(2) 0.052(3) 0.010(2) 0.024(3) 0.001(2)
C4A 0.036(3) 0.029(2) 0.036(2) 0.0121(19) 0.018(2) 0.005(2)
C5A 0.0211(19) 0.0206(19) 0.0273(19) 0.0049(15) 0.0121(16) -0.0013(15)
C6A 0.0190(18) 0.027(2) 0.0198(17) 0.0047(15) 0.0088(14) 0.0001(15)
C7A 0.027(2) 0.032(2) 0.0196(17) 0.0062(16) 0.0108(16) -0.0005(18)
C8A 0.031(2) 0.034(2) 0.0169(17) 0.0032(16) 0.0102(16) 0.0012(19)
C9A 0.026(2) 0.027(2) 0.0220(18) -0.0020(15) 0.0137(16) -0.0005(17)
C10A 0.0231(19) 0.0227(19) 0.0168(15) 0.0015(13) 0.0115(14) 0.0023(15)
C11A 0.0204(18) 0.0184(17) 0.0191(16) -0.0019(13) 0.0109(14) 0.0008(14)
C12A 0.0221(19) 0.0209(18) 0.0215(17) -0.0020(14) 0.0117(15) 0.0022(15)
C13A 0.0219(18) 0.0131(16) 0.0235(17) -0.0026(13) 0.0142(15) 0.0022(13)
C14A 0.0206(18) 0.0216(19) 0.0248(18) 0.0027(15) 0.0129(15) 0.0044(15)
C15A 0.028(2) 0.0177(18) 0.030(2) 0.0004(15) 0.0145(17) 0.0032(16)
C16A 0.033(2) 0.0166(19) 0.041(3) 0.0033(17) 0.019(2) 0.0025(17)
C17A 0.029(2) 0.0185(19) 0.035(2) 0.0087(16) 0.0171(18) 0.0056(16)
C18A 0.0221(19) 0.0200(19) 0.030(2) 0.0099(16) 0.0146(16) 0.0037(15)
C19A 0.023(2) 0.028(2) 0.027(2) 0.0073(16) 0.0129(16) 0.0062(17)
C20A 0.027(2) 0.033(2) 0.028(2) 0.0155(18) 0.0130(18) 0.0082(19)
C21A 0.042(3) 0.048(3) 0.029(2) 0.017(2) 0.011(2) 0.003(3)
C22A 0.033(3) 0.055(3) 0.0181(19) 0.007(2) 0.0098(18) 0.007(2)
C23A 0.024(2) 0.039(3) 0.0200(18) 0.0038(17) 0.0072(16) 0.0034(19)
C24A 0.0234(19) 0.0182(17) 0.0182(16) -0.0040(13) 0.0081(14) 0.0003(15)
C25A 0.025(2) 0.0182(18) 0.0255(19) -0.0022(14) 0.0116(16) 0.0021(15)
C26A 0.0192(18) 0.0235(19) 0.0253(19) -0.0015(15) 0.0093(15) 0.0003(15)
C27A 0.0207(19) 0.0183(18) 0.0270(19) -0.0030(14) 0.0096(15) -0.0043(15)
C28A 0.0249(19) 0.0149(16) 0.0223(17) -0.0023(13) 0.0114(15) 0.0004(14)
C29A 0.026(2) 0.034(2) 0.026(2) 0.0049(17) 0.0138(17) 0.0076(18)
C30A 0.027(2) 0.049(3) 0.039(3) 0.014(2) 0.020(2) 0.009(2)
C31A 0.034(3) 0.065(4) 0.060(4) 0.028(3) 0.031(3) 0.021(3)
C32A 0.033(3) 0.052(3) 0.052(3) 0.026(3) 0.028(3) 0.024(3)
C33A 0.028(2) 0.040(3) 0.027(2) 0.0149(19) 0.0170(18) 0.017(2)
C34A 0.030(3) 0.040(3) 0.040(3) -0.008(2) 0.012(2) -0.009(2)
C35A 0.030(3) 0.057(4) 0.054(4) -0.011(3) 0.012(3) -0.013(3)
C36A 0.025(3) 0.048(4) 0.073(4) 0.000(3) 0.020(3) -0.002(2)
C37A 0.027(3) 0.037(3) 0.081(5) 0.001(3) 0.028(3) 0.001(2)
C38A 0.023(2) 0.029(2) 0.049(3) 0.001(2) 0.016(2) 0.0002(18)
C39A 0.027(2) 0.022(2) 0.031(2) 0.0022(16) 0.0162(17) 0.0017(16)
C40A 0.029(2) 0.032(2) 0.048(3) 0.000(2) 0.024(2) -0.001(2)
C41A 0.026(2) 0.037(3) 0.059(4) 0.004(2) 0.022(2) -0.004(2)
C42A 0.028(2) 0.034(3) 0.047(3) -0.001(2) 0.012(2) -0.006(2)
C43A 0.025(2) 0.022(2) 0.032(2) -0.0037(17) 0.0089(18) -0.0014(17)
C44A 0.0189(18) 0.0221(19) 0.0221(17) -0.0041(14) 0.0081(14) 0.0017(15)
C45A 0.035(3) 0.032(2) 0.025(2) -0.0086(18) 0.0060(19) 0.000(2)
N1A 0.0208(16) 0.0148(15) 0.0301(17) 0.0014(13) 0.0118(14) 0.0003(13)
N2A 0.0189(15) 0.0228(16) 0.0182(14) 0.0018(12) 0.0109(12) 0.0015(13)
N3A 0.0202(16) 0.0247(17) 0.0161(14) 0.0009(12) 0.0087(12) 0.0030(13)
N4A 0.0184(15) 0.0169(15) 0.0198(14) -0.0001(11) 0.0104(12) 0.0049(12)
N5A 0.0193(16) 0.0243(17) 0.0212(15) 0.0055(13) 0.0118(13) 0.0024(13)
N6A 0.0221(17) 0.0253(18) 0.0214(15) 0.0037(13) 0.0107(13) 0.0074(14)
N7A 0.0200(15) 0.0147(14) 0.0168(13) 0.0009(11) 0.0089(12) 0.0025(12)
N8A 0.0198(16) 0.0291(18) 0.0189(15) 0.0024(13) 0.0105(13) 0.0050(14)
N9A 0.0218(17) 0.0257(18) 0.0270(17) 0.0057(14) 0.0117(14) 0.0026(14)
N10A 0.0223(17) 0.0190(16) 0.0249(16) 0.0043(13) 0.0107(13) 0.0008(13)
O1A 0.0247(15) 0.0212(14) 0.0219(13) -0.0030(11) 0.0089(12) -0.0004(12)
O2A 0.0312(17) 0.0263(16) 0.0231(14) -0.0001(12) 0.0119(13) 0.0090(13)
Ru1A 0.01686(14) 0.01663(14) 0.01719(13) 0.00027(10) 0.00793(11) 0.00126(11)
Ru2A 0.01967(15) 0.01875(14) 0.01728(13) 0.00254(10) 0.00992(11) 0.00520(11)
C1B 0.027(2) 0.032(2) 0.032(2) 0.0007(19) 0.0129(19) -0.0030(19)
C2B 0.035(3) 0.028(2) 0.047(3) 0.001(2) 0.019(2) -0.004(2)
C3B 0.037(3) 0.035(3) 0.044(3) 0.005(2) 0.018(2) -0.007(2)
C4B 0.028(2) 0.043(3) 0.029(2) 0.008(2) 0.0156(19) -0.006(2)
C5B 0.025(2) 0.034(2) 0.026(2) 0.0052(17) 0.0142(17) -0.0022(18)
C6B 0.0203(19) 0.038(2) 0.0202(18) 0.0017(16) 0.0097(15) -0.0038(17)
C7B 0.031(2) 0.037(3) 0.0204(18) 0.0059(17) 0.0125(17) 0.001(2)
C8B 0.031(2) 0.043(3) 0.0206(19) 0.0034(18) 0.0112(18) -0.001(2)
C9B 0.028(2) 0.040(3) 0.0181(17) -0.0030(17) 0.0090(16) 0.0022(19)
C10B 0.0216(19) 0.034(2) 0.0180(16) 0.0019(15) 0.0097(15) 0.0077(17)
C11B 0.026(2) 0.035(2) 0.0163(16) 0.0010(15) 0.0108(15) 0.0137(18)
C12B 0.0223(19) 0.034(2) 0.0171(16) -0.0029(15) 0.0086(15) 0.0103(17)
C13B 0.0225(19) 0.032(2) 0.0177(17) -0.0031(15) 0.0070(15) 0.0105(17)
C14B 0.0210(19) 0.026(2) 0.0196(17) -0.0009(15) 0.0084(15) 0.0061(16)
C15B 0.026(2) 0.029(2) 0.025(2) -0.0023(17) 0.0100(17) 0.0048(18)
C16B 0.030(2) 0.031(2) 0.036(2) -0.0017(19) 0.015(2) 0.003(2)
C17B 0.029(2) 0.032(2) 0.028(2) 0.0041(18) 0.0138(18) 0.0034(19)
C18B 0.023(2) 0.030(2) 0.0197(17) 0.0041(15) 0.0092(15) 0.0069(17)
C19B 0.022(2) 0.033(2) 0.0232(18) 0.0056(16) 0.0122(16) 0.0064(17)
C20B 0.032(2) 0.035(3) 0.026(2) 0.0069(18) 0.0107(18) 0.004(2)
C21B 0.043(3) 0.052(3) 0.021(2) 0.012(2) 0.015(2) 0.009(3)
C22B 0.035(3) 0.041(3) 0.0195(19) 0.0016(18) 0.0105(18) 0.007(2)
C23B 0.026(2) 0.038(3) 0.0209(18) 0.0026(17) 0.0110(16) 0.0037(19)
C24B 0.023(2) 0.028(2) 0.0183(17) -0.0007(15) 0.0094(15) 0.0038(16)
C25B 0.025(2) 0.024(2) 0.0270(19) -0.0015(16) 0.0133(16) 0.0059(16)
C26B 0.023(2) 0.029(2) 0.029(2) -0.0011(17) 0.0146(17) 0.0005(17)
C27B 0.023(2) 0.028(2) 0.033(2) -0.0048(18) 0.0138(18) -0.0024(17)
C28B 0.026(2) 0.0194(18) 0.0255(19) -0.0017(15) 0.0133(16) 0.0021(15)
C29B 0.029(2) 0.049(3) 0.024(2) 0.009(2) 0.0131(18) 0.014(2)
C30B 0.034(3) 0.066(4) 0.048(3) 0.030(3) 0.026(3) 0.030(3)
C31B 0.034(3) 0.074(5) 0.061(4) 0.027(3) 0.032(3) 0.025(3)
C32B 0.033(3) 0.059(4) 0.048(3) 0.021(3) 0.026(2) 0.016(3)
C33B 0.029(2) 0.040(3) 0.027(2) 0.0033(19) 0.0168(18) 0.010(2)
C34B 0.024(3) 0.030(3) 0.037(3) 0.006(2) 0.011(2) 0.002(2)
C35B 0.020(3) 0.045(4) 0.038(3) 0.003(3) 0.008(2) 0.001(3)
C36B 0.023(3) 0.049(4) 0.043(3) 0.006(3) 0.015(2) -0.003(3)
C37B 0.028(3) 0.056(4) 0.048(4) 0.016(3) 0.018(3) 0.003(3)
C38B 0.024(3) 0.052(4) 0.035(3) 0.011(3) 0.015(2) 0.006(3)
N9B 0.016(2) 0.027(3) 0.019(2) -0.001(2) 0.0087(17) 0.002(2)
C34' 0.024(3) 0.030(3) 0.037(3) 0.006(2) 0.011(2) 0.002(2)
C35' 0.020(3) 0.045(4) 0.038(3) 0.003(3) 0.008(2) 0.001(3)
C36' 0.023(3) 0.049(4) 0.043(3) 0.006(3) 0.015(2) -0.003(3)
C37' 0.028(3) 0.056(4) 0.048(4) 0.016(3) 0.018(3) 0.003(3)
C38' 0.024(3) 0.052(4) 0.035(3) 0.011(3) 0.015(2) 0.006(3)
N9' 0.041(15) 0.027(14) 0.037(13) 0.014(12) 0.019(11) -0.006(11)
C39B 0.025(2) 0.0231(19) 0.0235(18) 0.0032(15) 0.0123(16) 0.0077(16)
C40B 0.028(2) 0.029(2) 0.033(2) 0.0001(18) 0.0162(19) 0.0015(18)
C41B 0.028(2) 0.041(3) 0.040(3) -0.004(2) 0.019(2) -0.008(2)
C42B 0.030(3) 0.045(3) 0.044(3) -0.013(2) 0.017(2) -0.012(2)
C43B 0.035(3) 0.034(3) 0.030(2) -0.0086(19) 0.017(2) -0.003(2)
C44B 0.0215(19) 0.035(2) 0.0191(17) -0.0022(16) 0.0083(15) 0.0078(17)
C45B 0.036(3) 0.033(2) 0.0219(19) -0.0050(17) 0.0117(18) 0.001(2)
N1B 0.0207(17) 0.035(2) 0.0226(16) 0.0005(14) 0.0116(14) -0.0008(15)
N2B 0.0163(15) 0.0319(19) 0.0175(14) 0.0034(13) 0.0074(12) 0.0061(14)
N3B 0.0260(18) 0.0287(18) 0.0140(13) 0.0002(12) 0.0088(13) 0.0096(14)
N4B 0.0236(17) 0.0252(18) 0.0184(14) 0.0028(13) 0.0079(13) 0.0128(14)
N5B 0.0195(16) 0.0194(16) 0.0222(15) 0.0040(12) 0.0111(13) 0.0084(13)
N6B 0.0218(17) 0.0321(19) 0.0176(14) 0.0011(13) 0.0104(13) 0.0071(15)
N7B 0.0212(16) 0.0217(16) 0.0170(14) 0.0055(12) 0.0102(12) 0.0061(13)
N8B 0.0273(19) 0.035(2) 0.0176(15) 0.0016(14) 0.0117(14) 0.0127(16)
N10B 0.0220(16) 0.0210(16) 0.0198(14) 0.0026(12) 0.0097(13) 0.0030(13)
O1B 0.0280(16) 0.0304(17) 0.0199(13) -0.0015(12) 0.0103(12) 0.0069(13)
O2B 0.0352(18) 0.0326(18) 0.0191(13) -0.0020(12) 0.0102(13) 0.0147(14)
Ru1B 0.02169(16) 0.02629(17) 0.01521(13) 0.00201(11) 0.00883(11) 0.00946(13)
Ru2B 0.01827(15) 0.02942(17) 0.01632(13) 0.00043(12) 0.00782(11) 0.00627(13)
F1D 0.0426(17) 0.0279(14) 0.0322(14) -0.0104(11) 0.0183(13) -0.0098(12)
F2D 0.053(2) 0.0255(14) 0.0260(13) -0.0031(11) 0.0126(13) 0.0002(13)
F3D 0.0432(18) 0.0333(16) 0.0238(13) -0.0036(11) 0.0018(12) -0.0009(13)
F4D 0.0379(17) 0.0456(18) 0.0342(15) -0.0054(13) 0.0220(13) -0.0102(14)
F5D 0.0312(16) 0.0480(19) 0.0255(13) -0.0084(13) 0.0067(12) 0.0017(14)
F6D 0.052(2) 0.0446(19) 0.0400(17) -0.0080(14) 0.0330(16) -0.0045(15)
P1D 0.0301(6) 0.0255(5) 0.0187(5) -0.0044(4) 0.0106(4) -0.0027(5)
F1E 0.0434(18) 0.0268(14) 0.0344(15) -0.0128(12) 0.0172(13) -0.0058(13)
F2E 0.096(3) 0.0245(15) 0.0296(15) -0.0031(12) 0.0238(18) 0.0044(17)
F3E 0.0453(19) 0.0464(19) 0.0352(16) -0.0044(14) 0.0197(15) -0.0083(15)
F4E 0.063(2) 0.0298(16) 0.0242(14) -0.0033(12) 0.0012(14) -0.0058(15)
F5E 0.0447(19) 0.058(2) 0.0289(15) -0.0061(14) 0.0095(14) 0.0130(17)
F6E 0.072(3) 0.051(2) 0.048(2) -0.0072(16) 0.043(2) 0.0039(19)
P1E 0.0443(8) 0.0267(6) 0.0195(5) -0.0054(4) 0.0126(5) -0.0004(5)
F1F 0.108(4) 0.078(3) 0.051(2) 0.006(2) 0.055(3) 0.033(3)
F6F 0.085(4) 0.114(4) 0.086(3) 0.027(3) 0.065(3) -0.011(3)
F2F 0.110(5) 0.039(3) 0.040(3) -0.0003(19) 0.042(3) 0.019(3)
F3F 0.121(6) 0.025(2) 0.063(3) 0.000(2) 0.035(4) -0.001(3)
F4F 0.028(2) 0.090(4) 0.042(3) -0.002(3) 0.0130(19) -0.004(2)
F5F 0.029(2) 0.121(6) 0.049(3) -0.010(3) 0.003(2) 0.015(3)
F2F' 0.037(9) 0.024(8) 0.072(12) 0.004(8) 0.028(9) 0.019(7)
F3F' 0.056(12) 0.045(11) 0.043(10) -0.014(8) 0.023(9) -0.025(9)
F4F' 0.068(16) 0.073(18) 0.092(19) 0.026(15) 0.011(14) 0.027(14)
F5F' 0.079(15) 0.057(13) 0.13(2) -0.053(13) 0.089(16) -0.043(11)
P1F 0.0250(6) 0.0317(7) 0.0385(7) -0.0029(5) 0.0153(5) 0.0019(5)
F1G 0.111(4) 0.051(3) 0.055(3) -0.0068(19) 0.045(3) -0.012(2)
F2G 0.060(4) 0.082(4) 0.072(4) 0.025(3) 0.038(3) -0.008(3)
F3G 0.124(5) 0.050(3) 0.076(4) 0.004(3) 0.069(4) 0.019(3)
F4G 0.053(3) 0.075(4) 0.096(5) 0.030(3) 0.007(3) 0.001(3)
F5G 0.027(3) 0.172(8) 0.112(6) 0.060(5) 0.026(3) 0.027(4)
F6G 0.163(7) 0.028(3) 0.109(5) -0.004(3) 0.037(5) -0.012(4)
P1G 0.0370(10) 0.0333(9) 0.0479(11) 0.0015(8) 0.0198(8) -0.0042(7)
F1G' 0.111(4) 0.051(3) 0.055(3) -0.0068(19) 0.045(3) -0.012(2)
F2G' 0.060(4) 0.082(4) 0.072(4) 0.025(3) 0.038(3) -0.008(3)
F3G' 0.124(5) 0.050(3) 0.076(4) 0.004(3) 0.069(4) 0.019(3)
F4G' 0.053(3) 0.075(4) 0.096(5) 0.030(3) 0.007(3) 0.001(3)
F5G' 0.027(3) 0.172(8) 0.112(6) 0.060(5) 0.026(3) 0.027(4)
F6G' 0.163(7) 0.028(3) 0.109(5) -0.004(3) 0.037(5) -0.012(4)
P1G' 0.0370(10) 0.0333(9) 0.0479(11) 0.0015(8) 0.0198(8) -0.0042(7)

loop_
_atom_type_symbol
_atom_type_description
_atom_type_scat_dispersion_real
_atom_type_scat_dispersion_imag
_atom_type_scat_source
C C 0.0033 0.0016 'International Tables Vol C Tables 4.2.6.8 and 6.1.1.4'
H H 0.0000 0.0000 'International Tables Vol C Tables 4.2.6.8 and 6.1.1.4'
N N 0.0061 0.0033 'International Tables Vol C Tables 4.2.6.8 and 6.1.1.4'
O O 0.0106 0.0060 'International Tables Vol C Tables 4.2.6.8 and 6.1.1.4'
F F 0.0171 0.0103 'International Tables Vol C Tables 4.2.6.8 and 6.1.1.4'
P P 0.1023 0.0942 'International Tables Vol C Tables 4.2.6.8 and 6.1.1.4'
Ru Ru -1.2594 0.8363 'International Tables Vol C Tables 4.2.6.8 and 6.1.1.4'

loop_
_geom_angle_atom_site_label_1
_geom_angle_atom_site_label_2
_geom_angle_atom_site_label_3
_geom_angle
N1A C1A C2A 122.7(5)
C3A C2A C1A 119.1(5)
C2A C3A C4A 119.3(5)
C3A C4A C5A 119.5(5)
N1A C5A C4A 121.0(4)
N1A C5A C6A 115.5(4)
C4A C5A C6A 123.5(4)
N2A C6A C7A 119.2(4)
N2A C6A C5A 113.3(4)
C7A C6A C5A 127.5(4)
C8A C7A C6A 119.4(4)
C7A C8A C9A 120.5(4)
C10A C9A C8A 118.5(4)
N2A C10A C9A 120.2(4)
N2A C10A C11A 112.1(3)
C9A C10A C11A 127.7(4)
N3A C11A C12A 109.1(3)
N3A C11A C10A 114.3(3)
C12A C11A C10A 136.6(4)
C11A C12A C13A 104.1(3)
N4A C13A C12A 109.7(3)
N4A C13A C14A 114.5(3)
C12A C13A C14A 135.8(4)
N5A C14A C15A 120.8(4)
N5A C14A C13A 111.5(4)
C15A C14A C13A 127.7(4)
C14A C15A C16A 118.7(4)
C15A C16A C17A 120.0(4)
C18A C17A C16A 119.3(4)
N5A C18A C17A 120.5(4)
N5A C18A C19A 112.4(4)
C17A C18A C19A 127.0(4)
N6A C19A C20A 122.2(4)
N6A C19A C18A 115.2(4)
C20A C19A C18A 122.7(4)
C19A C20A C21A 118.6(5)
C22A C21A C20A 119.3(5)
C21A C22A C23A 119.7(5)
N6A C23A C22A 121.8(5)
N7A C24A C25A 122.9(4)
C24A C25A C26A 118.7(4)
C27A C26A C25A 118.9(4)
C28A C27A C26A 118.9(4)
N7A C28A C27A 123.0(4)
N8A C29A C30A 122.1(4)
C31A C30A C29A 119.0(5)
C30A C31A C32A 118.9(5)
C33A C32A C31A 119.0(5)
N8A C33A C32A 122.1(5)
N9A C34A C35A 122.4(6)
C36A C35A C34A 119.5(6)
C35A C36A C37A 119.2(6)
C38A C37A C36A 118.4(6)
N9A C38A C37A 121.9(5)
N10A C39A C40A 122.7(5)
C41A C40A C39A 119.0(5)
C42A C41A C40A 119.1(5)
C41A C42A C43A 119.2(5)
N10A C43A C42A 122.9(5)
O1A C44A O2A 128.5(4)
O1A C44A C45A 115.9(4)
O2A C44A C45A 115.6(4)
C1A N1A C5A 118.5(4)
C1A N1A Ru1A 128.8(3)
C5A N1A Ru1A 112.6(3)
C6A N2A C10A 122.2(3)
C6A N2A Ru1A 118.2(3)
C10A N2A Ru1A 119.5(3)
N4A N3A C11A 109.2(3)
N4A N3A Ru1A 136.0(3)
C11A N3A Ru1A 114.7(3)
N3A N4A C13A 108.0(3)
N3A N4A Ru2A 137.0(3)
C13A N4A Ru2A 114.9(3)
C14A N5A C18A 120.7(4)
C14A N5A Ru2A 120.3(3)
C18A N5A Ru2A 118.9(3)
C23A N6A C19A 118.4(4)
C23A N6A Ru2A 128.3(3)
C19A N6A Ru2A 113.3(3)
C28A N7A C24A 117.6(4)
C28A N7A Ru1A 122.6(3)
C24A N7A Ru1A 119.6(3)
C33A N8A C29A 118.8(4)
C33A N8A Ru2A 117.7(3)
C29A N8A Ru2A 123.5(3)
C34A N9A C38A 118.5(4)
C34A N9A Ru1A 119.2(4)
C38A N9A Ru1A 122.3(3)
C39A N10A C43A 117.1(4)
C39A N10A Ru2A 122.7(3)
C43A N10A Ru2A 120.1(3)
C44A O1A Ru1A 143.8(3)
C44A O2A Ru2A 141.6(3)
N2A Ru1A N3A 79.35(14)
N2A Ru1A N1A 80.28(15)
N3A Ru1A N1A 159.62(14)
N2A Ru1A N7A 89.90(13)
N3A Ru1A N7A 92.68(13)
N1A Ru1A N7A 88.05(13)
N2A Ru1A N9A 92.13(15)
N3A Ru1A N9A 91.01(15)
N1A Ru1A N9A 88.96(15)
N7A Ru1A N9A 176.06(14)
N2A Ru1A O1A 175.56(13)
N3A Ru1A O1A 105.09(12)
N1A Ru1A O1A 95.28(13)
N7A Ru1A O1A 89.90(12)
N9A Ru1A O1A 87.82(14)
N5A Ru2A N4A 78.77(14)
N5A Ru2A N6A 80.10(14)
N4A Ru2A N6A 158.87(14)
N5A Ru2A N10A 94.85(14)
N4A Ru2A N10A 91.56(14)
N6A Ru2A N10A 89.84(14)
N5A Ru2A N8A 91.62(15)
N4A Ru2A N8A 89.49(13)
N6A Ru2A N8A 91.48(14)
N10A Ru2A N8A 173.52(15)
N5A Ru2A O2A 174.96(13)
N4A Ru2A O2A 106.20(13)
N6A Ru2A O2A 94.93(14)
N10A Ru2A O2A 85.89(14)
N8A Ru2A O2A 87.68(14)
N1B C1B C2B 122.3(5)
C3B C2B C1B 119.4(5)
C2B C3B C4B 119.5(5)
C3B C4B C5B 119.5(5)
N1B C5B C4B 120.6(5)
N1B C5B C6B 115.3(4)
C4B C5B C6B 124.0(4)
N2B C6B C7B 120.1(5)
N2B C6B C5B 113.1(4)
C7B C6B C5B 126.8(4)
C6B C7B C8B 118.8(4)
C9B C8B C7B 120.8(4)
C8B C9B C10B 118.3(5)
N2B C10B C9B 120.3(4)
N2B C10B C11B 111.6(4)
C9B C10B C11B 128.0(4)
C12B C11B N3B 109.9(4)
C12B C11B C10B 135.5(4)
N3B C11B C10B 114.5(4)
C11B C12B C13B 104.7(4)
N4B C13B C12B 109.3(4)
N4B C13B C14B 114.5(4)
C12B C13B C14B 136.2(4)
N5B C14B C15B 120.0(4)
N5B C14B C13B 111.7(4)
C15B C14B C13B 128.3(4)
C16B C15B C14B 118.8(4)
C15B C16B C17B 121.0(5)
C16B C17B C18B 119.1(4)
N5B C18B C17B 120.2(4)
N5B C18B C19B 111.8(4)
C17B C18B C19B 128.0(4)
N6B C19B C20B 121.9(4)
N6B C19B C18B 115.4(4)
C20B C19B C18B 122.7(4)
C21B C20B C19B 118.7(5)
C20B C21B C22B 119.2(4)
C23B C22B C21B 118.6(5)
N6B C23B C22B 123.3(5)
N7B C24B C25B 122.7(4)
C24B C25B C26B 119.4(4)
C25B C26B C27B 118.1(4)
C28B C27B C26B 119.2(4)
N7B C28B C27B 122.9(4)
N8B C29B C30B 122.2(5)
C31B C30B C29B 119.5(5)
C30B C31B C32B 118.5(5)
C33B C32B C31B 118.7(6)
N8B C33B C32B 123.1(5)
N9B C34B C35B 123.4(6)
C36B C35B C34B 120.1(6)
C35B C36B C37B 118.6(6)
C36B C37B C38B 119.2(6)
N9B C38B C37B 122.4(6)
C34B N9B C38B 116.3(5)
C34B N9B Ru2B 119.9(5)
C38B N9B Ru2B 123.3(4)
N9' C34' C35' 123.1(9)
C36' C35' C34' 120.0(9)
C35' C36' C37' 118.6(8)
C36' C37' C38' 119.0(9)
N9' C38' C37' 122.1(8)
C34' N9' C38' 116.3(8)
C34' N9' Ru2B 128.8(13)
C38' N9' Ru2B 113.4(11)
N10B C39B C40B 122.7(4)
C41B C40B C39B 119.2(4)
C42B C41B C40B 118.3(5)
C41B C42B C43B 119.1(5)
N10B C43B C42B 123.1(4)
O2B C44B O1B 128.5(4)
O2B C44B C45B 115.8(4)
O1B C44B C45B 115.7(4)
C1B N1B C5B 118.7(4)
C1B N1B Ru2B 128.6(3)
C5B N1B Ru2B 112.7(3)
C10B N2B C6B 121.7(4)
C10B N2B Ru2B 119.9(3)
C6B N2B Ru2B 118.2(3)
N4B N3B C11B 107.1(4)
N4B N3B Ru2B 138.2(3)
C11B N3B Ru2B 114.7(3)
N3B N4B C13B 108.9(3)
N3B N4B Ru1B 136.4(3)
C13B N4B Ru1B 114.7(3)
C18B N5B C14B 120.9(4)
C18B N5B Ru1B 119.5(3)
C14B N5B Ru1B 119.5(3)
C23B N6B C19B 118.3(4)
C23B N6B Ru1B 128.0(3)
C19B N6B Ru1B 113.6(3)
C24B N7B C28B 117.5(4)
C24B N7B Ru2B 119.6(3)
C28B N7B Ru2B 122.7(3)
C29B N8B C33B 118.0(4)
C29B N8B Ru1B 119.1(4)
C33B N8B Ru1B 122.8(3)
C39B N10B C43B 117.5(4)
C39B N10B Ru1B 122.4(3)
C43B N10B Ru1B 120.0(3)
C44B O1B Ru2B 144.3(3)
C44B O2B Ru1B 142.9(3)
N5B Ru1B N4B 79.46(15)
N5B Ru1B N6B 79.64(15)
N4B Ru1B N6B 159.11(15)
N5B Ru1B N8B 91.92(15)
N4B Ru1B N8B 90.47(14)
N6B Ru1B N8B 90.24(14)
N5B Ru1B N10B 92.00(14)
N4B Ru1B N10B 92.85(14)
N6B Ru1B N10B 87.87(14)
N8B Ru1B N10B 175.27(15)
N5B Ru1B O2B 175.77(13)
N4B Ru1B O2B 104.75(14)
N6B Ru1B O2B 96.14(14)
N8B Ru1B O2B 88.44(15)
N10B Ru1B O2B 87.46(14)
N2B Ru2B N9' 94.0(8)
N2B Ru2B N3B 79.32(15)
N9' Ru2B N3B 81.0(6)
N2B Ru2B N1B 80.40(15)
N9' Ru2B N1B 100.3(6)
N3B Ru2B N1B 159.73(14)
N2B Ru2B N7B 89.34(14)
N9' Ru2B N7B 173.0(7)
N3B Ru2B N7B 93.55(15)
N1B Ru2B N7B 86.36(14)
N2B Ru2B N9B 93.7(2)
N9' Ru2B N9B 12.9(6)
N3B Ru2B N9B 93.6(2)
N1B Ru2B N9B 87.5(2)
N7B Ru2B N9B 172.7(2)
N2B Ru2B O1B 177.12(14)
N9' Ru2B O1B 87.2(8)
N3B Ru2B O1B 103.47(13)
N1B Ru2B O1B 96.80(14)
N7B Ru2B O1B 89.80(13)
N9B Ru2B O1B 86.86(19)
F5D P1D F3D 179.8(2)
F5D P1D F1D 89.84(17)
F3D P1D F1D 89.99(17)
F5D P1D F4D 89.26(17)
F3D P1D F4D 90.62(18)
F1D P1D F4D 90.14(17)
F5D P1D F2D 89.99(17)
F3D P1D F2D 90.18(17)
F1D P1D F2D 179.8(3)
F4D P1D F2D 89.92(18)
F5D P1D F6D 90.03(18)
F3D P1D F6D 90.09(19)
F1D P1D F6D 90.06(17)
F4D P1D F6D 179.3(2)
F2D P1D F6D 89.88(18)
F5E P1E F2E 90.5(2)
F5E P1E F1E 90.04(19)
F2E P1E F1E 179.5(3)
F5E P1E F4E 179.4(2)
F2E P1E F4E 89.99(18)
F1E P1E F4E 89.51(18)
F5E P1E F6E 90.7(2)
F2E P1E F6E 90.1(2)
F1E P1E F6E 89.94(19)
F4E P1E F6E 89.7(2)
F5E P1E F3E 89.77(19)
F2E P1E F3E 90.3(2)
F1E P1E F3E 89.68(18)
F4E P1E F3E 89.9(2)
F6E P1E F3E 179.4(2)
F3F' P1F F2F' 93.1(12)
F3F' P1F F6F 104.3(7)
F2F' P1F F6F 74.1(8)
F3F' P1F F3F 125.7(9)
F2F' P1F F3F 141.0(8)
F6F P1F F3F 97.6(3)
F3F' P1F F4F 40.9(9)
F2F' P1F F4F 124.4(8)
F6F P1F F4F 87.7(3)
F3F P1F F4F 92.5(3)
F3F' P1F F5F 132.8(10)
F2F' P1F F5F 51.6(8)
F6F P1F F5F 95.3(3)
F3F P1F F5F 92.7(4)
F4F P1F F5F 173.6(4)
F3F' P1F F1F 73.5(7)
F2F' P1F F1F 104.2(7)
F6F P1F F1F 177.3(3)
F3F P1F F1F 85.1(3)
F4F P1F F1F 91.6(3)
F5F P1F F1F 85.2(3)
F3F' P1F F2F 51.9(9)
F2F' P1F F2F 41.3(7)
F6F P1F F2F 89.8(3)
F3F P1F F2F 172.6(3)
F4F P1F F2F 88.1(3)
F5F P1F F2F 86.3(3)
F1F P1F F2F 87.5(2)
F3F' P1F F4F' 89.5(14)
F2F' P1F F4F' 161.0(13)
F6F P1F F4F' 87.0(11)
F3F P1F F4F' 42.3(11)
F4F P1F F4F' 51.0(11)
F5F P1F F4F' 134.6(11)
F1F P1F F4F' 94.5(11)
F2F P1F F4F' 139.1(11)
F3F' P1F F5F' 172.7(12)
F2F' P1F F5F' 88.1(11)
F6F P1F F5F' 69.0(8)
F3F P1F F5F' 54.2(8)
F4F P1F F5F' 133.6(11)
F5F P1F F5F' 52.7(10)
F1F P1F F5F' 113.3(8)
F2F P1F F5F' 129.3(8)
F4F' P1F F5F' 87.0(15)
F5G P1G F6G 93.6
F5G P1G F2G 89.4
F6G P1G F2G 90.5
F5G P1G F3G 89.3
F6G P1G F3G 94.0
F2G P1G F3G 175.3
F5G P1G F1G 92.6
F6G P1G F1G 173.2
F2G P1G F1G 86.9
F3G P1G F1G 88.7
F5G P1G F4G 177.6
F6G P1G F4G 88.7
F2G P1G F4G 90.1
F3G P1G F4G 91.0
F1G P1G F4G 85.0
F5G' P1G' F2G' 94.2
F5G' P1G' F6G' 98.5
F2G' P1G' F6G' 95.7
F5G' P1G' F1G' 90.8
F2G' P1G' F1G' 88.9
F6G' P1G' F1G' 169.3
F5G' P1G' F3G' 87.6
F2G' P1G' F3G' 172.1
F6G' P1G' F3G' 91.7
F1G' P1G' F3G' 83.3
F5G' P1G' F4G' 170.6
F2G' P1G' F4G' 91.2
F6G' P1G' F4G' 88.7
F1G' P1G' F4G' 81.5
F3G' P1G' F4G' 86.0

loop_
_geom_bond_atom_site_label_1
_geom_bond_atom_site_label_2
_geom_bond_distance
C1A N1A 1.353(6)
C1A C2A 1.380(7)
C2A C3A 1.378(8)
C3A C4A 1.391(8)
C4A C5A 1.392(6)
C5A N1A 1.367(6)
C5A C6A 1.463(6)
C6A N2A 1.356(5)
C6A C7A 1.398(6)
C7A C8A 1.395(7)
C8A C9A 1.396(6)
C9A C10A 1.392(6)
C10A N2A 1.364(5)
C10A C11A 1.458(6)
C11A N3A 1.384(5)
C11A C12A 1.390(6)
C12A C13A 1.393(6)
C13A N4A 1.383(5)
C13A C14A 1.458(6)
C14A N5A 1.359(5)
C14A C15A 1.387(6)
C15A C16A 1.397(6)
C16A C17A 1.398(7)
C17A C18A 1.373(6)
C18A N5A 1.369(5)
C18A C19A 1.482(7)
C19A N6A 1.374(6)
C19A C20A 1.390(6)
C20A C21A 1.394(8)
C21A C22A 1.383(9)
C22A C23A 1.393(6)
C23A N6A 1.348(6)
C24A N7A 1.352(5)
C24A C25A 1.381(6)
C25A C26A 1.390(6)
C26A C27A 1.387(6)
C27A C28A 1.381(6)
C28A N7A 1.344(5)
C29A N8A 1.348(6)
C29A C30A 1.387(7)
C30A C31A 1.382(8)
C31A C32A 1.390(8)
C32A C33A 1.387(7)
C33A N8A 1.340(6)
C34A N9A 1.325(6)
C34A C35A 1.394(8)
C35A C36A 1.350(9)
C36A C37A 1.398(9)
C37A C38A 1.390(7)
C38A N9A 1.352(6)
C39A N10A 1.346(6)
C39A C40A 1.391(7)
C40A C41A 1.375(8)
C41A C42A 1.371(8)
C42A C43A 1.383(7)
C43A N10A 1.352(6)
C44A O1A 1.260(5)
C44A O2A 1.274(5)
C44A C45A 1.518(6)
N1A Ru1A 2.064(3)
N2A Ru1A 1.949(3)
N3A N4A 1.313(5)
N3A Ru1A 2.029(4)
N4A Ru2A 2.031(3)
N5A Ru2A 1.955(4)
N6A Ru2A 2.067(4)
N7A Ru1A 2.085(3)
N8A Ru2A 2.093(4)
N9A Ru1A 2.091(4)
N10A Ru2A 2.089(4)
O1A Ru1A 2.134(3)
O2A Ru2A 2.116(3)
C1B N1B 1.346(6)
C1B C2B 1.397(7)
C2B C3B 1.376(8)
C3B C4B 1.379(8)
C4B C5B 1.412(7)
C5B N1B 1.375(6)
C5B C6B 1.461(7)
C6B N2B 1.364(6)
C6B C7B 1.388(6)
C7B C8B 1.402(7)
C8B C9B 1.395(7)
C9B C10B 1.397(6)
C10B N2B 1.363(6)
C10B C11B 1.446(6)
C11B C12B 1.387(7)
C11B N3B 1.394(5)
C12B C13B 1.393(6)
C13B N4B 1.382(6)
C13B C14B 1.454(6)
C14B N5B 1.377(5)
C14B C15B 1.402(6)
C15B C16B 1.383(7)
C16B C17B 1.389(7)
C17B C18B 1.395(7)
C18B N5B 1.365(5)
C18B C19B 1.471(6)
C19B N6B 1.361(6)
C19B C20B 1.402(6)
C20B C21B 1.394(7)
C21B C22B 1.398(8)
C22B C23B 1.385(6)
C23B N6B 1.342(6)
C24B N7B 1.350(5)
C24B C25B 1.385(6)
C25B C26B 1.392(6)
C26B C27B 1.392(6)
C27B C28B 1.383(6)
C28B N7B 1.350(6)
C29B N8B 1.335(6)
C29B C30B 1.386(7)
C30B C31B 1.379(9)
C31B C32B 1.383(8)
C32B C33B 1.377(7)
C33B N8B 1.344(7)
C34B N9B 1.313(8)
C34B C35B 1.391(8)
C35B C36B 1.353(10)
C36B C37B 1.371(10)
C37B C38B 1.385(9)
C38B N9B 1.383(9)
N9B Ru2B 2.116(5)
C34' N9' 1.313(9)
C34' C35' 1.391(10)
C35' C36' 1.351(11)
C36' C37' 1.373(11)
C37' C38' 1.384(10)
C38' N9' 1.383(10)
N9' Ru2B 2.002(13)
C39B N10B 1.340(5)
C39B C40B 1.394(6)
C40B C41B 1.390(7)
C41B C42B 1.379(8)
C42B C43B 1.388(7)
C43B N10B 1.346(6)
C44B O2B 1.263(6)
C44B O1B 1.265(5)
C44B C45B 1.512(6)
N1B Ru2B 2.061(4)
N2B Ru2B 1.945(3)
N3B N4B 1.343(5)
N3B Ru2B 2.011(4)
N4B Ru1B 2.028(3)
N5B Ru1B 1.941(4)
N6B Ru1B 2.058(4)
N7B Ru2B 2.090(4)
N8B Ru1B 2.090(4)
N10B Ru1B 2.095(4)
O1B Ru2B 2.135(3)
O2B Ru1B 2.141(3)
F1D P1D 1.604(3)
F2D P1D 1.605(3)
F3D P1D 1.603(3)
F4D P1D 1.604(3)
F5D P1D 1.596(3)
F6D P1D 1.607(3)
F1E P1E 1.601(3)
F2E P1E 1.601(3)
F3E P1E 1.609(4)
F4E P1E 1.601(3)
F5E P1E 1.595(3)
F6E P1E 1.602(4)
F1F P1F 1.614(4)
F6F P1F 1.546(4)
F2F P1F 1.633(5)
F3F P1F 1.551(5)
F4F P1F 1.555(5)
F5F P1F 1.601(5)
F2F' P1F 1.497(14)
F3F' P1F 1.485(17)
F4F' P1F 1.68(2)
F5F' P1F 1.682(18)
F1G P1G 1.6139
F2G P1G 1.5933
F3G P1G 1.5974
F4G P1G 1.6324
F5G P1G 1.5350
F6G P1G 1.5828
F1G' P1G' 1.6787
F2G' P1G' 1.5064
F3G' P1G' 1.6862
F4G' P1G' 1.6864
F5G' P1G' 1.4857
F6G' P1G' 1.5290

loop_
_geom_torsion_atom_site_label_1
_geom_torsion_atom_site_label_2
_geom_torsion_atom_site_label_3
_geom_torsion_atom_site_label_4
_geom_torsion
N1A C1A C2A C3A -0.3(8)
C1A C2A C3A C4A -0.8(8)
C2A C3A C4A C5A 1.0(8)
C3A C4A C5A N1A -0.1(7)
C3A C4A C5A C6A 178.3(5)
N1A C5A C6A N2A 3.9(5)
C4A C5A C6A N2A -174.7(4)
N1A C5A C6A C7A -175.5(4)
C4A C5A C6A C7A 6.0(7)
N2A C6A C7A C8A 2.8(7)
C5A C6A C7A C8A -177.9(4)
C6A C7A C8A C9A -1.6(7)
C7A C8A C9A C10A 0.0(7)
C8A C9A C10A N2A 0.3(6)
C8A C9A C10A C11A -177.8(4)
N2A C10A C11A N3A -1.1(5)
C9A C10A C11A N3A 177.1(4)
N2A C10A C11A C12A 175.7(5)
C9A C10A C11A C12A -6.0(8)
N3A C11A C12A C13A -0.5(5)
C10A C11A C12A C13A -177.5(5)
C11A C12A C13A N4A 0.7(5)
C11A C12A C13A C14A 177.3(5)
N4A C13A C14A N5A 1.9(5)
C12A C13A C14A N5A -174.5(5)
N4A C13A C14A C15A -176.5(4)
C12A C13A C14A C15A 7.1(8)
N5A C14A C15A C16A 0.5(7)
C13A C14A C15A C16A 178.8(4)
C14A C15A C16A C17A -1.6(7)
C15A C16A C17A C18A 1.7(7)
C16A C17A C18A N5A -0.7(7)
C16A C17A C18A C19A -179.9(4)
N5A C18A C19A N6A 0.4(5)
C17A C18A C19A N6A 179.7(4)
N5A C18A C19A C20A -178.4(4)
C17A C18A C19A C20A 0.9(7)
N6A C19A C20A C21A 1.4(7)
C18A C19A C20A C21A -179.9(5)
C19A C20A C21A C22A 0.4(8)
C20A C21A C22A C23A -1.0(9)
C21A C22A C23A N6A -0.2(8)
N7A C24A C25A C26A -0.8(6)
C24A C25A C26A C27A -0.2(6)
C25A C26A C27A C28A 0.7(6)
C26A C27A C28A N7A -0.4(6)
N8A C29A C30A C31A 0.3(8)
C29A C30A C31A C32A 0.9(10)
C30A C31A C32A C33A -1.3(10)
C31A C32A C33A N8A 0.5(9)
N9A C34A C35A C36A 0.9(10)
C34A C35A C36A C37A -0.1(11)
C35A C36A C37A C38A 0.4(10)
C36A C37A C38A N9A -1.6(9)
N10A C39A C40A C41A 0.8(8)
C39A C40A C41A C42A 0.5(8)
C40A C41A C42A C43A -1.6(8)
C41A C42A C43A N10A 1.4(8)
C2A C1A N1A C5A 1.3(7)
C2A C1A N1A Ru1A -175.5(4)
C4A C5A N1A C1A -1.0(6)
C6A C5A N1A C1A -179.6(4)
C4A C5A N1A Ru1A 176.2(4)
C6A C5A N1A Ru1A -2.3(5)
C7A C6A N2A C10A -2.5(6)
C5A C6A N2A C10A 178.1(4)
C7A C6A N2A Ru1A 175.8(3)
C5A C6A N2A Ru1A -3.7(5)
C9A C10A N2A C6A 0.9(6)
C11A C10A N2A C6A 179.3(4)
C9A C10A N2A Ru1A -177.3(3)
C11A C10A N2A Ru1A 1.1(5)
C12A C11A N3A N4A 0.1(5)
C10A C11A N3A N4A 177.8(3)
C12A C11A N3A Ru1A -177.0(3)
C10A C11A N3A Ru1A 0.7(4)
C11A N3A N4A C13A 0.4(4)
Ru1A N3A N4A C13A 176.6(3)
C11A N3A N4A Ru2A -175.3(3)
Ru1A N3A N4A Ru2A 1.0(6)
C12A C13A N4A N3A -0.7(5)
C14A C13A N4A N3A -178.1(3)
C12A C13A N4A Ru2A 176.0(3)
C14A C13A N4A Ru2A -1.3(4)
C15A C14A N5A C18A 0.6(6)
C13A C14A N5A C18A -178.0(4)
C15A C14A N5A Ru2A 176.8(3)
C13A C14A N5A Ru2A -1.7(5)
C17A C18A N5A C14A -0.5(6)
C19A C18A N5A C14A 178.8(4)
C17A C18A N5A Ru2A -176.8(3)
C19A C18A N5A Ru2A 2.6(5)
C22A C23A N6A C19A 2.0(7)
C22A C23A N6A Ru2A -176.2(4)
C20A C19A N6A C23A -2.6(7)
C18A C19A N6A C23A 178.7(4)
C20A C19A N6A Ru2A 175.9(4)
C18A C19A N6A Ru2A -2.9(5)
C27A C28A N7A C24A -0.5(6)
C27A C28A N7A Ru1A 174.9(3)
C25A C24A N7A C28A 1.1(6)
C25A C24A N7A Ru1A -174.4(3)
C32A C33A N8A C29A 0.8(7)
C32A C33A N8A Ru2A 179.3(4)
C30A C29A N8A C33A -1.2(7)
C30A C29A N8A Ru2A -179.7(4)
C35A C34A N9A C38A -2.1(8)
C35A C34A N9A Ru1A 175.8(5)
C37A C38A N9A C34A 2.4(8)
C37A C38A N9A Ru1A -175.4(4)
C40A C39A N10A C43A -1.0(7)
C40A C39A N10A Ru2A -179.0(4)
C42A C43A N10A C39A -0.1(7)
C42A C43A N10A Ru2A 178.0(4)
O2A C44A O1A Ru1A 17.2(8)
C45A C44A O1A Ru1A -163.6(4)
O1A C44A O2A Ru2A -16.5(8)
C45A C44A O2A Ru2A 164.3(4)
C6A N2A Ru1A N3A -178.9(3)
C10A N2A Ru1A N3A -0.6(3)
C6A N2A Ru1A N1A 1.9(3)
C10A N2A Ru1A N1A -179.8(3)
C6A N2A Ru1A N7A -86.1(3)
C10A N2A Ru1A N7A 92.1(3)
C6A N2A Ru1A N9A 90.5(3)
C10A N2A Ru1A N9A -91.2(3)
C6A N2A Ru1A O1A 1.3(19)
C10A N2A Ru1A O1A 180(100)
N4A N3A Ru1A N2A -176.2(4)
C11A N3A Ru1A N2A -0.1(3)
N4A N3A Ru1A N1A -174.0(4)
C11A N3A Ru1A N1A 2.2(6)
N4A N3A Ru1A N7A 94.4(4)
C11A N3A Ru1A N7A -89.5(3)
N4A N3A Ru1A N9A -84.2(4)
C11A N3A Ru1A N9A 91.9(3)
N4A N3A Ru1A O1A 3.8(4)
C11A N3A Ru1A O1A 179.9(3)
C1A N1A Ru1A N2A 177.2(4)
C5A N1A Ru1A N2A 0.3(3)
C1A N1A Ru1A N3A 175.0(4)
C5A N1A Ru1A N3A -1.9(6)
C1A N1A Ru1A N7A -92.5(4)
C5A N1A Ru1A N7A 90.6(3)
C1A N1A Ru1A N9A 84.9(4)
C5A N1A Ru1A N9A -92.0(3)
C1A N1A Ru1A O1A -2.8(4)
C5A N1A Ru1A O1A -179.7(3)
C28A N7A Ru1A N2A -38.5(3)
C24A N7A Ru1A N2A 136.8(3)
C28A N7A Ru1A N3A 40.9(3)
C24A N7A Ru1A N3A -143.8(3)
C28A N7A Ru1A N1A -118.8(3)
C24A N7A Ru1A N1A 56.6(3)
C28A N7A Ru1A N9A -159.5(19)
C24A N7A Ru1A N9A 16(2)
C28A N7A Ru1A O1A 146.0(3)
C24A N7A Ru1A O1A -38.7(3)
C34A N9A Ru1A N2A -139.8(4)
C38A N9A Ru1A N2A 37.9(4)
C34A N9A Ru1A N3A 140.8(4)
C38A N9A Ru1A N3A -41.4(4)
C34A N9A Ru1A N1A -59.6(4)
C38A N9A Ru1A N1A 118.2(4)
C34A N9A Ru1A N7A -19(2)
C38A N9A Ru1A N7A 158.9(18)
C34A N9A Ru1A O1A 35.7(4)
C38A N9A Ru1A O1A -146.5(4)
C44A O1A Ru1A N2A 168.0(15)
C44A O1A Ru1A N3A -11.9(5)
C44A O1A Ru1A N1A 167.3(5)
C44A O1A Ru1A N7A -104.6(5)
C44A O1A Ru1A N9A 78.6(5)
C14A N5A Ru2A N4A 0.8(3)
C18A N5A Ru2A N4A 177.1(3)
C14A N5A Ru2A N6A -179.5(3)
C18A N5A Ru2A N6A -3.3(3)
C14A N5A Ru2A N10A 91.5(3)
C18A N5A Ru2A N10A -92.2(3)
C14A N5A Ru2A N8A -88.3(3)
C18A N5A Ru2A N8A 88.0(3)
C14A N5A Ru2A O2A -170.3(15)
C18A N5A Ru2A O2A 6.0(18)
N3A N4A Ru2A N5A 175.8(4)
C13A N4A Ru2A N5A 0.3(3)
N3A N4A Ru2A N6A 174.7(4)
C13A N4A Ru2A N6A -0.7(6)
N3A N4A Ru2A N10A 81.1(4)
C13A N4A Ru2A N10A -94.3(3)
N3A N4A Ru2A N8A -92.5(4)
C13A N4A Ru2A N8A 92.1(3)
N3A N4A Ru2A O2A -5.0(4)
C13A N4A Ru2A O2A 179.5(3)
C23A N6A Ru2A N5A -178.5(4)
C19A N6A Ru2A N5A 3.3(3)
C23A N6A Ru2A N4A -177.5(4)
C19A N6A Ru2A N4A 4.3(6)
C23A N6A Ru2A N10A -83.5(4)
C19A N6A Ru2A N10A 98.2(3)
C23A N6A Ru2A N8A 90.1(4)
C19A N6A Ru2A N8A -88.1(3)
C23A N6A Ru2A O2A 2.3(4)
C19A N6A Ru2A O2A -175.9(3)
C39A N10A Ru2A N5A -44.7(3)
C43A N10A Ru2A N5A 137.3(3)
C39A N10A Ru2A N4A 34.2(3)
C43A N10A Ru2A N4A -143.8(3)
C39A N10A Ru2A N6A -124.7(3)
C43A N10A Ru2A N6A 57.3(3)
C39A N10A Ru2A N8A 133.5(11)
C43A N10A Ru2A N8A -44.5(13)
C39A N10A Ru2A O2A 140.3(3)
C43A N10A Ru2A O2A -37.7(3)
C33A N8A Ru2A N5A 139.1(3)
C29A N8A Ru2A N5A -42.4(4)
C33A N8A Ru2A N4A 60.4(3)
C29A N8A Ru2A N4A -121.2(4)
C33A N8A Ru2A N6A -140.7(3)
C29A N8A Ru2A N6A 37.7(4)
C33A N8A Ru2A N10A -39.0(13)
C29A N8A Ru2A N10A 139.4(11)
C33A N8A Ru2A O2A -45.9(3)
C29A N8A Ru2A O2A 132.6(4)
C44A O2A Ru2A N5A -178(23)
C44A O2A Ru2A N4A 11.4(5)
C44A O2A Ru2A N6A -168.6(5)
C44A O2A Ru2A N10A -79.1(5)
C44A O2A Ru2A N8A 100.1(5)
N1B C1B C2B C3B -0.1(8)
C1B C2B C3B C4B -1.4(8)
C2B C3B C4B C5B 1.3(8)
C3B C4B C5B N1B 0.1(7)
C3B C4B C5B C6B 177.6(5)
N1B C5B C6B N2B 3.8(6)
C4B C5B C6B N2B -173.8(4)
N1B C5B C6B C7B -175.9(4)
C4B C5B C6B C7B 6.5(8)
N2B C6B C7B C8B 2.0(7)
C5B C6B C7B C8B -178.4(5)
C6B C7B C8B C9B -1.3(7)
C7B C8B C9B C10B -0.1(7)
C8B C9B C10B N2B 0.9(7)
C8B C9B C10B C11B -175.6(5)
N2B C10B C11B C12B -177.6(5)
C9B C10B C11B C12B -0.7(9)
N2B C10B C11B N3B -0.4(6)
C9B C10B C11B N3B 176.4(4)
N3B C11B C12B C13B 0.4(5)
C10B C11B C12B C13B 177.7(5)
C11B C12B C13B N4B 0.3(5)
C11B C12B C13B C14B 179.7(5)
N4B C13B C14B N5B 2.4(5)
C12B C13B C14B N5B -177.0(5)
N4B C13B C14B C15B -177.6(4)
C12B C13B C14B C15B 3.0(9)
N5B C14B C15B C16B -1.3(7)
C13B C14B C15B C16B 178.7(5)
C14B C15B C16B C17B 1.0(7)
C15B C16B C17B C18B 0.3(8)
C16B C17B C18B N5B -1.5(7)
C16B C17B C18B C19B -179.2(5)
N5B C18B C19B N6B 1.4(6)
C17B C18B C19B N6B 179.3(5)
N5B C18B C19B C20B -177.8(4)
C17B C18B C19B C20B 0.1(8)
N6B C19B C20B C21B 0.7(7)
C18B C19B C20B C21B 179.8(5)
C19B C20B C21B C22B 0.3(8)
C20B C21B C22B C23B -0.5(8)
C21B C22B C23B N6B -0.3(8)
N7B C24B C25B C26B -1.0(7)
C24B C25B C26B C27B -0.8(7)
C25B C26B C27B C28B 1.5(7)
C26B C27B C28B N7B -0.5(7)
N8B C29B C30B C31B -0.6(10)
C29B C30B C31B C32B 1.6(11)
C30B C31B C32B C33B -1.9(11)
C31B C32B C33B N8B 1.2(9)
N9B C34B C35B C36B 0.7(11)
C34B C35B C36B C37B -1.5(12)
C35B C36B C37B C38B 0.6(12)
C36B C37B C38B N9B 1.0(12)
C35B C34B N9B C38B 0.9(10)
C35B C34B N9B Ru2B 172.7(5)
C37B C38B N9B C34B -1.8(11)
C37B C38B N9B Ru2B -173.3(6)
N9' C34' C35' C36' 5(4)
C34' C35' C36' C37' 4(4)
C35' C36' C37' C38' -8(4)
C36' C37' C38' N9' 3(4)
C35' C34' N9' C38' -10(4)
C35' C34' N9' Ru2B -174(2)
C37' C38' N9' C34' 5(4)
C37' C38' N9' Ru2B 173(2)
N10B C39B C40B C41B 0.4(7)
C39B C40B C41B C42B -0.7(8)
C40B C41B C42B C43B 1.2(9)
C41B C42B C43B N10B -1.5(9)
C2B C1B N1B C5B 1.5(7)
C2B C1B N1B Ru2B -176.1(4)
C4B C5B N1B C1B -1.5(7)
C6B C5B N1B C1B -179.2(4)
C4B C5B N1B Ru2B 176.5(4)
C6B C5B N1B Ru2B -1.2(5)
C9B C10B N2B C6B -0.3(6)
C11B C10B N2B C6B 176.8(4)
C9B C10B N2B Ru2B -176.3(3)
C11B C10B N2B Ru2B 0.8(5)
C7B C6B N2B C10B -1.1(6)
C5B C6B N2B C10B 179.2(4)
C7B C6B N2B Ru2B 174.8(3)
C5B C6B N2B Ru2B -4.9(5)
C12B C11B N3B N4B -1.0(5)
C10B C11B N3B N4B -178.9(4)
C12B C11B N3B Ru2B 177.7(3)
C10B C11B N3B Ru2B -0.1(5)
C11B N3B N4B C13B 1.2(5)
Ru2B N3B N4B C13B -177.1(4)
C11B N3B N4B Ru1B -176.0(3)
Ru2B N3B N4B Ru1B 5.7(7)
C12B C13B N4B N3B -0.9(5)
C14B C13B N4B N3B 179.5(4)
C12B C13B N4B Ru1B 176.9(3)
C14B C13B N4B Ru1B -2.7(5)
C17B C18B N5B C14B 1.2(6)
C19B C18B N5B C14B 179.3(4)
C17B C18B N5B Ru1B -177.6(3)
C19B C18B N5B Ru1B 0.5(5)
C15B C14B N5B C18B 0.1(6)
C13B C14B N5B C18B -179.8(4)
C15B C14B N5B Ru1B 178.9(3)
C13B C14B N5B Ru1B -1.1(5)
C22B C23B N6B C19B 1.3(7)
C22B C23B N6B Ru1B -176.5(4)
C20B C19B N6B C23B -1.4(7)
C18B C19B N6B C23B 179.4(4)
C20B C19B N6B Ru1B 176.6(4)
C18B C19B N6B Ru1B -2.6(5)
C25B C24B N7B C28B 2.0(6)
C25B C24B N7B Ru2B -173.7(3)
C27B C28B N7B C24B -1.2(6)
C27B C28B N7B Ru2B 174.3(3)
C30B C29B N8B C33B -0.1(8)
C30B C29B N8B Ru1B 176.0(4)
C32B C33B N8B C29B -0.1(8)
C32B C33B N8B Ru1B -176.1(4)
C40B C39B N10B C43B -0.6(6)
C40B C39B N10B Ru1B 176.9(3)
C42B C43B N10B C39B 1.1(7)
C42B C43B N10B Ru1B -176.4(4)
O2B C44B O1B Ru2B 16.7(9)
C45B C44B O1B Ru2B -163.9(4)
O1B C44B O2B Ru1B 0.3(9)
C45B C44B O2B Ru1B -179.2(4)
C18B N5B Ru1B N4B 178.5(3)
C14B N5B Ru1B N4B -0.3(3)
C18B N5B Ru1B N6B -1.5(3)
C14B N5B Ru1B N6B 179.7(3)
C18B N5B Ru1B N8B 88.4(3)
C14B N5B Ru1B N8B -90.4(3)
C18B N5B Ru1B N10B -88.9(3)
C14B N5B Ru1B N10B 92.2(3)
C18B N5B Ru1B O2B -6(2)
C14B N5B Ru1B O2B 174.8(18)
N3B N4B Ru1B N5B 178.7(4)
C13B N4B Ru1B N5B 1.6(3)
N3B N4B Ru1B N6B 178.6(4)
C13B N4B Ru1B N6B 1.6(6)
N3B N4B Ru1B N8B -89.5(4)
C13B N4B Ru1B N8B 93.5(3)
N3B N4B Ru1B N10B 87.2(4)
C13B N4B Ru1B N10B -89.9(3)
N3B N4B Ru1B O2B -1.0(5)
C13B N4B Ru1B O2B -178.0(3)
C23B N6B Ru1B N5B -180.0(4)
C19B N6B Ru1B N5B 2.2(3)
C23B N6B Ru1B N4B -179.9(4)
C19B N6B Ru1B N4B 2.2(6)
C23B N6B Ru1B N8B 88.1(4)
C19B N6B Ru1B N8B -89.7(3)
C23B N6B Ru1B N10B -87.5(4)
C19B N6B Ru1B N10B 94.6(3)
C23B N6B Ru1B O2B -0.3(4)
C19B N6B Ru1B O2B -178.2(3)
C29B N8B Ru1B N5B 143.4(4)
C33B N8B Ru1B N5B -40.7(4)
C29B N8B Ru1B N4B 64.0(4)
C33B N8B Ru1B N4B -120.1(4)
C29B N8B Ru1B N6B -136.9(4)
C33B N8B Ru1B N6B 39.0(4)
C29B N8B Ru1B N10B -70.6(18)
C33B N8B Ru1B N10B 105.3(18)
C29B N8B Ru1B O2B -40.8(4)
C33B N8B Ru1B O2B 135.1(4)
C39B N10B Ru1B N5B -41.7(3)
C43B N10B Ru1B N5B 135.7(4)
C39B N10B Ru1B N4B 37.8(3)
C43B N10B Ru1B N4B -144.7(4)
C39B N10B Ru1B N6B -121.3(3)
C43B N10B Ru1B N6B 56.2(4)
C39B N10B Ru1B N8B 172.3(16)
C43B N10B Ru1B N8B -10.2(19)
C39B N10B Ru1B O2B 142.5(3)
C43B N10B Ru1B O2B -40.1(4)
C44B O2B Ru1B N5B 178(100)
C44B O2B Ru1B N4B -6.9(6)
C44B O2B Ru1B N6B 173.3(5)
C44B O2B Ru1B N8B 83.2(5)
C44B O2B Ru1B N10B -99.2(5)
C10B N2B Ru2B N9' -80.8(7)
C6B N2B Ru2B N9' 103.1(7)
C10B N2B Ru2B N3B -0.7(3)
C6B N2B Ru2B N3B -176.8(3)
C10B N2B Ru2B N1B 179.4(3)
C6B N2B Ru2B N1B 3.3(3)
C10B N2B Ru2B N7B 93.0(3)
C6B N2B Ru2B N7B -83.1(3)
C10B N2B Ru2B N9B -93.7(4)
C6B N2B Ru2B N9B 90.2(4)
C10B N2B Ru2B O1B 166(3)
C6B N2B Ru2B O1B -10(3)
C34' N9' Ru2B N2B 42(3)
C38' N9' Ru2B N2B -124(2)
C34' N9' Ru2B N3B -37(2)
C38' N9' Ru2B N3B 158(2)
C34' N9' Ru2B N1B 123(2)
C38' N9' Ru2B N1B -43(2)
C34' N9' Ru2B N7B -77(8)
C38' N9' Ru2B N7B 118(5)
C34' N9' Ru2B N9B 131(6)
C38' N9' Ru2B N9B -34(3)
C34' N9' Ru2B O1B -141(3)
C38' N9' Ru2B O1B 54(2)
N4B N3B Ru2B N2B 178.7(5)
C11B N3B Ru2B N2B 0.4(3)
N4B N3B Ru2B N9' -85.5(10)
C11B N3B Ru2B N9' 96.3(9)
N4B N3B Ru2B N1B 179.1(4)
C11B N3B Ru2B N1B 0.9(6)
N4B N3B Ru2B N7B 90.0(5)
C11B N3B Ru2B N7B -88.2(3)
N4B N3B Ru2B N9B -88.3(5)
C11B N3B Ru2B N9B 93.5(3)
N4B N3B Ru2B O1B -0.7(5)
C11B N3B Ru2B O1B -178.9(3)
C1B N1B Ru2B N2B 176.7(4)
C5B N1B Ru2B N2B -1.0(3)
C1B N1B Ru2B N9' 84.3(9)
C5B N1B Ru2B N9' -93.4(9)
C1B N1B Ru2B N3B 176.3(4)
C5B N1B Ru2B N3B -1.5(6)
C1B N1B Ru2B N7B -93.4(4)
C5B N1B Ru2B N7B 88.9(3)
C1B N1B Ru2B N9B 82.5(4)
C5B N1B Ru2B N9B -95.2(3)
C1B N1B Ru2B O1B -4.0(4)
C5B N1B Ru2B O1B 178.3(3)
C24B N7B Ru2B N2B 137.1(3)
C28B N7B Ru2B N2B -38.4(3)
C24B N7B Ru2B N9' -104(6)
C28B N7B Ru2B N9' 80(6)
C24B N7B Ru2B N3B -143.7(3)
C28B N7B Ru2B N3B 40.9(3)
C24B N7B Ru2B N1B 56.6(3)
C28B N7B Ru2B N1B -118.8(3)
C24B N7B Ru2B N9B 22.7(16)
C28B N7B Ru2B N9B -152.7(14)
C24B N7B Ru2B O1B -40.2(3)
C28B N7B Ru2B O1B 144.4(3)
C34B N9B Ru2B N2B 137.3(5)
C38B N9B Ru2B N2B -51.6(6)
C34B N9B Ru2B N9' 45(4)
C38B N9B Ru2B N9' -143(4)
C34B N9B Ru2B N3B 57.8(6)
C38B N9B Ru2B N3B -131.1(6)
C34B N9B Ru2B N1B -142.5(6)
C38B N9B Ru2B N1B 28.7(6)
C34B N9B Ru2B N7B -108.6(14)
C38B N9B Ru2B N7B 62.5(17)
C34B N9B Ru2B O1B -45.6(5)
C38B N9B Ru2B O1B 125.6(6)
C44B O1B Ru2B N2B 178(100)
C44B O1B Ru2B N9' 64.6(8)
C44B O1B Ru2B N3B -15.5(6)
C44B O1B Ru2B N1B 164.6(5)
C44B O1B Ru2B N7B -109.1(6)
C44B O1B Ru2B N9B 77.4(6)
